data_4133337
loop_
_publ_author_name
'Cirulli, Martina'
'Kaur, Amanpreet'
'Lewis, James E. M.'
'Zhang, Zhihui'
'Kitchen, Jonathan A.'
'Goldup, Stephen M.'
'Roessler, Maxie M.'

_publ_section_title
;
 Rotaxane-Based Transition Metal Complexes: Effect of the Mechanical Bond
 on Structure and Electronic Properties.
;
_journal_issue 2
_journal_name_full 'Journal of the American Chemical Society'
_journal_page_first 879
_journal_page_last 889
_journal_paper_doi 10.1021/jacs.8b09715
_journal_volume 141
_journal_year 2019
_chemical_formula_moiety 'C67 H80 Cl Cu N3 O6, Cl O4, 0.25(C4 H10 O)'
_chemical_formula_sum 'C68 H82.5 Cl2 Cu N3 O10.25'
_chemical_formula_weight 1282.33
_space_group_crystal_system triclinic
_space_group_IT_number 2
_space_group_name_Hall '-P 1'
_space_group_name_H-M_alt 'P -1'
_atom_sites_solution_hydrogens geom
_atom_sites_solution_primary dual
_audit_creation_date 2018-04-18
_audit_creation_method
;
Olex2 1.2
(compiled Nov 22 2016 11:51:51 for OlexSys, GUI svn.r5269)
;
_cell_angle_alpha 91.0610(10)
_cell_angle_beta 98.6940(10)
_cell_angle_gamma 109.472(2)
_cell_formula_units_Z 4
_cell_length_a 17.2694(3)
_cell_length_b 18.7541(3)
_cell_length_c 23.8381(4)
_cell_measurement_reflns_used 33992
_cell_measurement_temperature 100
_cell_measurement_theta_max 67.4630
_cell_measurement_theta_min 4.2280
_cell_volume 7175.6(2)
_computing_cell_refinement 'CrysAlisPro 1.171.39.34b (Rigaku OD, 2017)'
_computing_data_collection 'CrysAlisPro 1.171.39.34b (Rigaku OD, 2017)'
_computing_data_reduction 'CrysAlisPro 1.171.39.34b (Rigaku OD, 2017)'
_computing_molecular_graphics 'Olex2 (Dolomanov et al., 2009)'
_computing_publication_material 'Olex2 (Dolomanov et al., 2009)'
_computing_structure_refinement 'ShelXL (Sheldrick, 2015)'
_computing_structure_solution 'ShelXT (Sheldrick, 2015)'
_diffrn_ambient_temperature 100.15
_diffrn_detector 'CCD plate'
_diffrn_measured_fraction_theta_full 0.9936
_diffrn_measured_fraction_theta_max 0.9772
_diffrn_measurement_details
;
List of Runs (angles in degrees, time in seconds):

  # Type    Start    End  Width  t~exp~   \w     \q     \k     \f   Frames
--------------------------------------------------------------------------
  1  \w    -84.00  94.00   0.50   12.00    --    5.00  29.00  49.00  356
  2  \w   -179.00  -1.00   0.50   12.00    --  -90.00  29.00  49.00  356
  3  \w    -89.00  89.00   0.50    2.00    --    0.00  60.00-180.00  356
  4  \w    -89.00  89.00   0.50    2.00    --    0.00  29.00  49.00  356
  5  \w   -179.00  -1.00   0.50   12.00    --  -90.00  60.00-120.00  356
  6  \w   -179.00  -1.00   0.50   12.00    --  -90.00  60.00 150.00  356
  7  \w   -179.00  -1.00   0.50   12.00    --  -90.00  60.00 150.00  356
  8  \w   -179.00  -1.00   0.50   12.00    --  -90.00  60.00 -30.00  356
  9  \w   -179.00  -1.00   0.50   12.00    --  -90.00  60.00  90.00  356
 10  \w   -179.00  -1.00   0.50   12.00    --  -90.00  60.00 -60.00  356
 11  \w   -179.00 -65.00   0.50   12.00    --  -90.00  60.00  30.00  228
 12  \w   -178.00  -1.00   0.50   12.00    --  -90.00  14.00-180.00  354
 13  \w    -96.00 -69.00   0.50   12.00    --  -90.00  57.00 -60.00   54
 14  \w   -138.00-108.00   0.50   12.00    --  -90.00  43.00 150.00   60
 15  \w   -178.00  -2.00   0.50   12.00    --  -90.00  60.00   0.00  352
 16  \w   -178.00  -2.00   0.50   12.00    --  -90.00  29.00 -90.00  352
 17  \w    -74.00 -47.00   0.50   12.00    --  -90.00  60.00  60.00   54
 18  \w   -179.00-108.00   0.50   12.00    --  -90.00  60.00-150.00  142
 19  \w    -57.00 -29.00   0.50   12.00    --  -90.00  60.00-150.00   56
 20  \w   -177.00-149.00   0.50   12.00    --  -90.00  43.00  30.00   56
 21  \w    -87.00 -60.00   0.50   12.00    --  -90.00  43.00  30.00   54
 22  \w    -43.00 -12.00   0.50   12.00    --  -90.00  43.00  30.00   62
 23  \w   -179.00-149.00   0.50   12.00    --  -90.00  60.00-180.00   60
 24  \w   -144.00 -80.00   0.50   12.00    --  -90.00  60.00-180.00  128
 25  \w    -34.00  -7.00   0.50   12.00    --  -90.00  60.00-180.00   54
 26  \w   -163.00-133.00   0.50   12.00    --  -90.00  60.00 120.00   60
;
_diffrn_measurement_device 'four-circle diffractometer'
_diffrn_measurement_device_type 'XtaLAB AFC11 (RCD3): quarter-chi single'
_diffrn_measurement_method '\w scans'
_diffrn_orient_matrix_type 'CrysAlisPro convention (1999,Acta A55,543-557)'
_diffrn_orient_matrix_UB_11 0.0238728000
_diffrn_orient_matrix_UB_12 -0.0651717000
_diffrn_orient_matrix_UB_13 -0.0240291000
_diffrn_orient_matrix_UB_21 0.0927631000
_diffrn_orient_matrix_UB_22 0.0451940000
_diffrn_orient_matrix_UB_23 0.0211227000
_diffrn_orient_matrix_UB_31 -0.0058671000
_diffrn_orient_matrix_UB_32 -0.0366509000
_diffrn_orient_matrix_UB_33 0.0572199000
_diffrn_radiation_monochromator mirror
_diffrn_radiation_probe x-ray
_diffrn_radiation_type 'Cu K\a'
_diffrn_radiation_wavelength 1.54184
_diffrn_reflns_av_R_equivalents 0.0560
_diffrn_reflns_av_unetI/netI 0.0370
_diffrn_reflns_Laue_measured_fraction_full 0.995
_diffrn_reflns_Laue_measured_fraction_max 0.995
_diffrn_reflns_limit_h_max 21
_diffrn_reflns_limit_h_min -21
_diffrn_reflns_limit_k_max 22
_diffrn_reflns_limit_k_min -22
_diffrn_reflns_limit_l_max 29
_diffrn_reflns_limit_l_min -28
_diffrn_reflns_number 153610
_diffrn_reflns_point_group_measured_fraction_full 0.995
_diffrn_reflns_point_group_measured_fraction_max 0.995
_diffrn_reflns_theta_full 67.249
_diffrn_reflns_theta_max 70.51
_diffrn_reflns_theta_min 3.76
_diffrn_source 'Rotating-anode X-ray tube'
_diffrn_source_type 'Rigaku (Cu) X-ray Source'
_exptl_absorpt_coefficient_mu 1.576
_exptl_absorpt_correction_T_max 1.00000
_exptl_absorpt_correction_T_min 0.49039
_exptl_absorpt_correction_type multi-scan
_exptl_absorpt_process_details
;
CrysAlisPro 1.171.39.34b (Rigaku Oxford Diffraction, 2017)
Empirical absorption correction using spherical harmonics,
 implemented in SCALE3 ABSPACK scaling algorithm.
;
_exptl_crystal_colour 'bluish green'
_exptl_crystal_colour_modifier bluish
_exptl_crystal_colour_primary green
_exptl_crystal_density_diffrn 1.187
_exptl_crystal_description block
_exptl_crystal_F_000 2710
_exptl_crystal_size_max 0.25
_exptl_crystal_size_mid 0.21
_exptl_crystal_size_min 0.21
_refine_diff_density_max 1.820
_refine_diff_density_min -1.467
_refine_diff_density_rms 0.081
_refine_ls_extinction_method none
_refine_ls_goodness_of_fit_ref 1.046
_refine_ls_hydrogen_treatment constr
_refine_ls_matrix_type full
_refine_ls_number_parameters 1647
_refine_ls_number_reflns 25597
_refine_ls_number_restraints 2
_refine_ls_restrained_S_all 1.046
_refine_ls_R_factor_all 0.1006
_refine_ls_R_factor_gt 0.0857
_refine_ls_shift/su_max 0.004
_refine_ls_shift/su_mean 0.000
_refine_ls_structure_factor_coef Fsqd
_refine_ls_weighting_details 'w=1/[\s^2^(Fo^2^)+(0.1333P)^2^+12.9659P] where P=(Fo^2^+2Fc^2^)/3'
_refine_ls_weighting_scheme calc
_refine_ls_wR_factor_gt 0.2377
_refine_ls_wR_factor_ref 0.2517
_reflns_Friedel_coverage 0.000
_reflns_number_gt 20294
_reflns_number_total 25597
_reflns_threshold_expression 'I > 2\s(I)'
_cod_data_source_file ja8b09715_si_005.cif
_cod_data_source_block 5-Cu(II)
_cod_original_formula_sum 'C68 H82.50 Cl2 Cu N3 O10.25'
_cod_database_code 4133337
_chemical_oxdiff_formula C76H76N3Cl2O8Cu
_chemical_oxdiff_usercomment 'purple crystal'
_shelx_space_group_comment
;
The symmetry employed for this shelxl refinement is uniquely defined
by the following loop, which should always be used as a source of
symmetry information in preference to the above space-group names.
They are only intended as comments.
;
_shelx_estimated_absorpt_t_max 0.733
_shelx_estimated_absorpt_t_min 0.694
_diffrn_oxdiff_ac3_digest_frames
;
019814ecc815943c8d90196499ff933e09000259a6c
;
_reflns_odcompleteness_completeness 99.36
_reflns_odcompleteness_iscentric 1
_reflns_odcompleteness_theta 68.13
_olex2_refinement_description
;
1. Fixed Uiso
 At 1.2 times of:
  All C(H) groups, {H17M,H17N,H17O} of C175, All C(H,H) groups
 At 1.5 times of:
  All C(H,H,H,H,H,H) groups, {H62A,H62B,H62C} of C62, {H65A,H65B,H65C} of C65,
   {H66A,H66B,H66C} of C66, {H67A,H67B,H67C} of C67, {H53A,H53B,H53C} of C53,
  {H51A,H51B,H51C} of C51, {H63A,H63B,H63C} of C63, {H61A,H61B,H61C} of C61,
  {H52A,H52B,H52C} of C52, {H47A,H47B,H47C} of C47, {H14A,H14B,H14C} of C147,
  {H49A,H49B,H49C} of C49, {H14D,H14E,H14F} of C149, {H14G,H14H,H14I} of C148,
  {H48A,H48B,H48C} of C48, {H15A,H15B,H15C} of C151, {H15D,H15E,H15F} of C152,
  {H17A,H17B,H17C} of C170, {H16A,H16B,H16C} of C169, {H15G,H15H,H15I} of C153,
  {H20G,H20H,H20I} of C201, {H16D,H16E,H16F} of C168, {H20L,H20M,H20N} of C204,
  {H16G,H16H,H16I} of C166, {H16J,H16K,H16L} of C167, {H16M,H16N,H16O} of C165,
  {H16V,H16W,H16X} of C162, {H16Y,H,HA} of C163, {H17D,H17E,H17F} of C172,
  {H17G,H17H,H17I} of C171, {H17J,H17K,H17L} of C173, {H17P,H17Q,H17R} of C174
2. Restrained distances
 C175-C164
 1.5 with sigma of 0.005
 C175-C173
 2.5 with sigma of 0.005
3. Others
 Fixed Sof: C21(0.6) H21A(0.6) H21B(0.6) C20A(0.4) H20A(0.4) H20B(0.4)
 C23(0.6) H23A(0.6) H23B(0.6) C22(0.6) H22A(0.6) H22B(0.6) C151(0.5) H15A(0.5)
 H15B(0.5) H15C(0.5) C152(0.5) H15D(0.5) H15E(0.5) H15F(0.5) O201(0.5)
 C203(0.5) H20E(0.5) H20F(0.5) C170(0.5) H17A(0.5) H17B(0.5) H17C(0.5)
 C169(0.5) H16A(0.5) H16B(0.5) H16C(0.5) C153(0.5) H15G(0.5) H15H(0.5)
 H15I(0.5) C201(0.5) H20G(0.5) H20H(0.5) H20I(0.5) C168(0.5) H16D(0.5)
 H16E(0.5) H16F(0.5) C202(0.5) H20J(0.5) H20K(0.5) C204(0.5) H20L(0.5)
 H20M(0.5) H20N(0.5) C21A(0.4) H21C(0.4) H21D(0.4) C22A(0.4) H22C(0.4)
 H22D(0.4) C23A(0.4) H23C(0.4) H23D(0.4) C20(0.6) H20C(0.6) H20D(0.6)
 C166(0.75) H16G(0.75) H16H(0.75) H16I(0.75) C167(0.75) H16J(0.75) H16K(0.75)
 H16L(0.75) C165(0.75) H16M(0.75) H16N(0.75) H16O(0.75) C160(0.6) H16P(0.6)
 H16Q(0.6) H16R(0.6) H16S(0.4) H16T(0.4) H16U(0.4) C162(0.6) H16V(0.6)
 H16W(0.6) H16X(0.6) C163(0.6) H16Y(0.6) H(0.6) HA(0.6) C172(0.4) H17D(0.4)
 H17E(0.4) H17F(0.4) C171(0.4) H17G(0.4) H17H(0.4) H17I(0.4) C173(0.25)
 H17J(0.25) H17K(0.25) H17L(0.25) C175(0.25) H17M(0.25) H17N(0.25) H17O(0.25)
 C1H(0.4) C174(0.25) H17P(0.25) H17Q(0.25) H17R(0.25)
4.a Secondary CH2 refined with riding coordinates:
 C11(H11G,H11H), C32(H32A,H32B), C30(H30A,H30B), C12(H12I,H12J), C31(H31A,
 H31B), C111(H11A,H11B), C13(H13G,H13H), C112(H11C,H11D), C132(H13A,H13B),
 C113(H11E,H11F), C131(H13C,H13D), C120(H12A,H12B), C21(H21A,H21B), C130(H13E,
 H13F), C122(H12C,H12D), C123(H12E,H12F), C121(H12G,H12H), C20A(H20A,H20B),
 C23(H23A,H23B), C22(H22A,H22B), C203(H20E,H20F), C202(H20J,H20K), C21A(H21C,
 H21D), C22A(H22C,H22D), C23A(H23C,H23D), C20(H20C,H20D)
4.b Me refined with riding coordinates:
 C161(H16P,H16Q,H16R), C161(H16S,H16T,H16U), C173(H17J,H17K,H17L), C175(H17M,
 H17N,H17O)
4.c Aromatic/amide H refined with riding coordinates:
 C33(H33), C136(H136), C59(H59), C37(H37), C9(H9), C36(H36), C55(H55),
 C138(H138), C4(H4), C45(H45), C18(H18), C145(H145), C38(H38), C137(H137),
 C141(H141), C57(H57), C19(H19), C109(H109), C104(H104), C28(H28), C8(H8),
 C7(H7), C41(H41), C102(H102), C103(H103), C108(H108), C2(H2), C143(H143),
 C119(H119), C107(H107), C16(H16), C3(H3), C29(H29), C26(H26), C15(H15),
 C118(H118), C133(H133), C25(H25), C43(H43), C126(H126), C125(H125), C159(H159),
  C115(H115), C116(H116), C129(H129), C157(H157), C128(H128), C155(H155)
4.d Idealised Me refined as rotating group:
 C62(H62A,H62B,H62C), C65(H65A,H65B,H65C), C66(H66A,H66B,H66C), C67(H67A,H67B,
 H67C), C53(H53A,H53B,H53C), C51(H51A,H51B,H51C), C63(H63A,H63B,H63C), C61(H61A,
 H61B,H61C), C52(H52A,H52B,H52C), C47(H47A,H47B,H47C), C147(H14A,H14B,H14C),
 C49(H49A,H49B,H49C), C149(H14D,H14E,H14F), C148(H14G,H14H,H14I), C48(H48A,H48B,
 H48C), C151(H15A,H15B,H15C), C152(H15D,H15E,H15F), C170(H17A,H17B,H17C),
 C169(H16A,H16B,H16C), C153(H15G,H15H,H15I), C201(H20G,H20H,H20I), C168(H16D,
 H16E,H16F), C204(H20L,H20M,H20N), C166(H16G,H16H,H16I), C167(H16J,H16K,H16L),
 C165(H16M,H16N,H16O), C162(H16V,H16W,H16X), C163(H16Y,H,HA), C172(H17D,H17E,
 H17F), C171(H17G,H17H,H17I), C174(H17P,H17Q,H17R)
;
_shelx_shelxl_version_number 2018/1
_olex2_submission_special_instructions 'No special instructions were received'
_oxdiff_exptl_absorpt_empirical_details
;
Empirical correction (ABSPACK) includes:
- Absorption correction using spherical harmonics
- Frame scaling
;
_oxdiff_exptl_absorpt_empirical_full_max 1.881
_oxdiff_exptl_absorpt_empirical_full_min 0.530

loop_
_space_group_symop_operation_xyz
'x, y, z'
'-x, -y, -z'

loop_
_atom_site_label
_atom_site_type_symbol
_atom_site_fract_x
_atom_site_fract_y
_atom_site_fract_z
_atom_site_U_iso_or_equiv
_atom_site_adp_type
_atom_site_occupancy
_atom_site_site_symmetry_order
_atom_site_calc_flag
_atom_site_refinement_flags_posn
_atom_site_refinement_flags_occupancy
_atom_site_disorder_assembly
_atom_site_disorder_group
Cu01 Cu 0.53820(4) 0.86084(3) 0.37047(2) 0.04190(16) Uani 1 1 d . . . .
Cu02 Cu 0.53861(4) 0.35555(3) 0.14508(2) 0.04511(17) Uani 1 1 d . . . .
Cl31 Cl 0.39601(8) 0.95466(6) 0.29384(4) 0.0548(3) Uani 1 1 d . . . .
Cl21 Cl 0.69908(7) 0.24864(7) 0.41581(4) 0.0553(3) Uani 1 1 d . . . .
Cl41 Cl 0.40231(9) 0.45845(7) 0.17807(6) 0.0630(3) Uani 1 1 d . . . .
Cl51 Cl 0.29276(14) 0.23863(13) -0.13261(6) 0.1114(8) Uani 1 1 d . . . .
N6 N 0.2948(2) 0.74904(19) 0.33381(14) 0.0417(7) Uani 1 1 d . . . .
O1 O 0.2075(2) 0.5172(2) 0.30709(13) 0.0614(8) Uani 1 1 d . . . .
N1 N 0.6194(2) 0.95337(19) 0.34893(13) 0.0408(7) Uani 1 1 d . . . .
O22 O 0.7656(2) 0.24909(19) 0.38571(14) 0.0608(8) Uani 1 1 d . . . .
O23 O 0.7200(2) 0.2351(2) 0.47459(13) 0.0610(8) Uani 1 1 d . . . .
O21 O 0.6236(2) 0.1891(2) 0.39083(13) 0.0633(9) Uani 1 1 d . . . .
N2 N 0.5641(2) 0.91425(18) 0.44633(13) 0.0404(7) Uani 1 1 d . . . .
N4 N 0.4246(2) 0.78798(19) 0.36281(13) 0.0405(7) Uani 1 1 d . . . .
N3 N 0.5553(2) 0.77608(19) 0.32680(13) 0.0404(7) Uani 1 1 d . . . .
N106 N 0.5576(2) 0.27322(18) 0.19399(13) 0.0397(7) Uani 1 1 d . . . .
N101 N 0.5628(2) 0.4089(2) 0.07537(14) 0.0444(8) Uani 1 1 d . . . .
O34 O 0.3197(2) 0.9251(2) 0.31258(17) 0.0737(10) Uani 1 1 d . . . .
N5 N 0.3546(2) 0.79573(19) 0.37291(13) 0.0411(7) Uani 1 1 d . . . .
O33 O 0.3887(3) 0.98791(19) 0.24075(15) 0.0693(10) Uani 1 1 d . . . .
N105 N 0.4248(2) 0.2795(2) 0.12740(14) 0.0476(8) Uani 1 1 d . . . .
N102 N 0.6151(2) 0.45197(19) 0.18554(14) 0.0430(8) Uani 1 1 d . . . .
O32 O 0.4358(3) 0.8979(2) 0.28836(15) 0.0700(10) Uani 1 1 d . . . .
O2 O 0.2447(2) 0.6459(2) 0.15124(17) 0.0731(10) Uani 1 1 d . . . .
O24 O 0.6860(3) 0.3202(2) 0.41228(17) 0.0803(11) Uani 1 1 d . . . .
O101 O 0.2496(2) 0.1433(2) 0.2953(2) 0.0836(12) Uani 1 1 d . . . .
O52 O 0.2378(3) 0.2418(2) -0.18208(16) 0.0789(11) Uani 1 1 d . . . .
N104 N 0.3551(2) 0.2889(2) 0.10454(17) 0.0550(9) Uani 1 1 d . . . .
C6 C 0.6200(2) 0.9856(2) 0.44716(16) 0.0408(8) Uani 1 1 d . . . .
C34 C 0.4095(2) 0.7368(2) 0.31770(16) 0.0393(8) Uani 1 1 d . . . .
C135 C 0.4852(3) 0.2197(2) 0.20081(16) 0.0413(9) Uani 1 1 d . . . .
O41 O 0.4024(3) 0.5030(2) 0.2265(2) 0.0919(13) Uani 1 1 d . . . .
C33 C 0.3257(2) 0.7113(2) 0.29835(17) 0.0408(8) Uani 1 1 d . . . .
H33 H 0.295655 0.675477 0.267274 0.049 Uiso 1 1 calc R . . .
O44 O 0.3268(3) 0.4322(2) 0.1445(2) 0.0985(15) Uani 1 1 d . . . .
C5 C 0.6550(3) 1.0052(2) 0.39468(17) 0.0423(9) Uani 1 1 d . . . .
C105 C 0.6128(3) 0.4820(2) 0.08776(17) 0.0447(9) Uani 1 1 d . . . .
C35 C 0.4816(2) 0.7244(2) 0.30095(16) 0.0403(8) Uani 1 1 d . . . .
C27 C 0.4545(3) 0.8352(2) 0.14383(17) 0.0478(10) Uani 1 1 d . . . .
O31 O 0.4532(3) 1.0140(3) 0.33440(18) 0.0935(14) Uani 1 1 d . . . .
N103 N 0.2981(3) 0.2476(2) 0.13409(19) 0.0624(11) Uani 1 1 d . . A 1
C106 C 0.6459(3) 0.5046(2) 0.14908(18) 0.0439(9) Uani 1 1 d . . . .
C10 C 0.5326(3) 0.8887(2) 0.49397(16) 0.0432(9) Uani 1 1 d . . . .
C54 C 0.2091(3) 0.7423(2) 0.33207(18) 0.0444(9) Uani 1 1 d . . . .
C139 C 0.6306(3) 0.2684(2) 0.22200(16) 0.0433(9) Uani 1 1 d . . . .
C136 C 0.4818(3) 0.1598(2) 0.23436(17) 0.0454(9) Uani 1 1 d . . . .
H136 H 0.430013 0.122312 0.237522 0.055 Uiso 1 1 calc R . . .
C59 C 0.1612(3) 0.7361(2) 0.27912(19) 0.0487(10) Uani 1 1 d . . . .
H59 H 0.185530 0.738429 0.245718 0.058 Uiso 1 1 calc R . . .
C140 C 0.7106(3) 0.3251(2) 0.21426(17) 0.0438(9) Uani 1 1 d . . . .
C39 C 0.6274(3) 0.7705(2) 0.31592(17) 0.0440(9) Uani 1 1 d . . . .
C134 C 0.4121(3) 0.2317(2) 0.16967(18) 0.0460(9) Uani 1 1 d . . . .
C110 C 0.6371(3) 0.4697(2) 0.24213(17) 0.0474(10) Uani 1 1 d . . . .
C37 C 0.5520(3) 0.6624(3) 0.24989(18) 0.0492(10) Uani 1 1 d . . . .
H37 H 0.551084 0.624317 0.222734 0.059 Uiso 1 1 calc R . . .
C9 C 0.5544(3) 0.9376(2) 0.54292(17) 0.0459(9) Uani 1 1 d . . . .
H9 H 0.532528 0.920163 0.576335 0.055 Uiso 1 1 calc R . . .
C17 C 0.2721(3) 0.5492(2) 0.35123(19) 0.0526(11) Uani 1 1 d . . . .
C11 C 0.4764(3) 0.8082(2) 0.49432(17) 0.0474(10) Uani 1 1 d . . . .
H11G H 0.427355 0.798594 0.464055 0.057 Uiso 1 1 calc R . . .
H11H H 0.456195 0.801302 0.531232 0.057 Uiso 1 1 calc R . . .
O42 O 0.4375(3) 0.4005(2) 0.19884(18) 0.0878(12) Uani 1 1 d . . . .
C101 C 0.5340(3) 0.3814(3) 0.01999(17) 0.0500(10) Uani 1 1 d . . . .
C36 C 0.4785(3) 0.6668(2) 0.26325(17) 0.0453(9) Uani 1 1 d . . . .
H36 H 0.426561 0.630491 0.246596 0.054 Uiso 1 1 calc R . . .
C55 C 0.1773(3) 0.7399(2) 0.38209(18) 0.0462(9) Uani 1 1 d . . . .
H55 H 0.212279 0.745041 0.417854 0.055 Uiso 1 1 calc R . . .
C138 C 0.6293(3) 0.2100(2) 0.25704(17) 0.0478(10) Uani 1 1 d . . . .
H138 H 0.680234 0.207745 0.277080 0.057 Uiso 1 1 calc R . . .
C4 C 0.7200(3) 1.0707(2) 0.39111(19) 0.0492(10) Uani 1 1 d . . . .
H4 H 0.745203 1.105667 0.423434 0.059 Uiso 1 1 calc R . . .
C56 C 0.0930(3) 0.7297(2) 0.37910(19) 0.0490(10) Uani 1 1 d . . . .
C45 C 0.7710(3) 0.8571(3) 0.3170(2) 0.0527(11) Uani 1 1 d . . . .
H45 H 0.762574 0.847064 0.276955 0.063 Uiso 1 1 calc R . . .
C1 C 0.6435(3) 0.9686(2) 0.29783(18) 0.0474(9) Uani 1 1 d . . . .
C40 C 0.7068(3) 0.8238(3) 0.34703(19) 0.0481(10) Uani 1 1 d . . . .
C18 C 0.3516(3) 0.5479(2) 0.35369(19) 0.0520(10) Uani 1 1 d . . . .
H18 H 0.364685 0.521012 0.324415 0.062 Uiso 1 1 calc R . . .
C58 C 0.0774(3) 0.7264(3) 0.27505(19) 0.0502(10) Uani 1 1 d . . . .
C145 C 0.7708(3) 0.3577(2) 0.26247(19) 0.0490(10) Uani 1 1 d . . . .
H145 H 0.758340 0.344040 0.299112 0.059 Uiso 1 1 calc R . . .
C38 C 0.6267(3) 0.7141(3) 0.27648(19) 0.0508(10) Uani 1 1 d . . . .
H38 H 0.677667 0.711437 0.267980 0.061 Uiso 1 1 calc R . . .
O102 O 0.2119(3) 0.0346(3) 0.1179(2) 0.1069(17) Uani 1 1 d . . . .
C137 C 0.5560(3) 0.1557(2) 0.26327(18) 0.0487(10) Uani 1 1 d . . . .
H137 H 0.555797 0.115601 0.287106 0.058 Uiso 1 1 calc R . . .
C32 C 0.5996(3) 0.9155(3) 0.24583(17) 0.0506(10) Uani 1 1 d . . . .
H32A H 0.553935 0.872402 0.256382 0.061 Uiso 1 1 calc R . . .
H32B H 0.639311 0.894892 0.231470 0.061 Uiso 1 1 calc R . . .
C141 C 0.7294(3) 0.3432(2) 0.16053(18) 0.0484(10) Uani 1 1 d . . . .
H141 H 0.688180 0.322119 0.127847 0.058 Uiso 1 1 calc R . . .
C57 C 0.0452(3) 0.7235(3) 0.32555(19) 0.0508(10) Uani 1 1 d . . . .
H57 H -0.012191 0.717008 0.323276 0.061 Uiso 1 1 calc R . . .
C30 C 0.5290(3) 0.9057(3) 0.14236(18) 0.0522(10) Uani 1 1 d . . . .
H30A H 0.513405 0.936706 0.112511 0.063 Uiso 1 1 calc R . . .
H30B H 0.574185 0.890069 0.131013 0.063 Uiso 1 1 calc R . . .
C24 C 0.3160(3) 0.7058(3) 0.1470(2) 0.0550(11) Uani 1 1 d . . . .
C19 C 0.4135(3) 0.5866(2) 0.39975(18) 0.0518(10) Uani 1 1 d . . . .
H19 H 0.468359 0.585443 0.401475 0.062 Uiso 1 1 calc R . . .
C12 C 0.5180(3) 0.7491(2) 0.48518(18) 0.0507(10) Uani 1 1 d . . . .
H12I H 0.570849 0.762197 0.512456 0.061 Uiso 1 1 calc R . . .
H12J H 0.531928 0.751451 0.446298 0.061 Uiso 1 1 calc R . . .
C109 C 0.6974(3) 0.5399(3) 0.2623(2) 0.0546(11) Uani 1 1 d . . . .
H109 H 0.715446 0.551620 0.302054 0.066 Uiso 1 1 calc R . . .
C104 C 0.6326(3) 0.5318(3) 0.0459(2) 0.0512(10) Uani 1 1 d . . . .
H104 H 0.666215 0.583386 0.055429 0.061 Uiso 1 1 calc R . . .
C14 C 0.3957(3) 0.6268(2) 0.44308(18) 0.0526(11) Uani 1 1 d . . . .
C64 C 0.0559(3) 0.7253(3) 0.4344(2) 0.0551(11) Uani 1 1 d . . . .
C28 C 0.4587(3) 0.7637(3) 0.13808(18) 0.0510(10) Uani 1 1 d . . . .
H28 H 0.510288 0.758426 0.133470 0.061 Uiso 1 1 calc R . . .
C8 C 0.6082(3) 1.0117(3) 0.54309(18) 0.0507(10) Uani 1 1 d . . . .
H8 H 0.621664 1.045379 0.576137 0.061 Uiso 1 1 calc R . . .
C7 C 0.6420(3) 1.0361(3) 0.49497(18) 0.0485(10) Uani 1 1 d . . . .
H7 H 0.679449 1.086341 0.494599 0.058 Uiso 1 1 calc R . . .
C60 C 0.0253(3) 0.7228(3) 0.2162(2) 0.0551(11) Uani 1 1 d . . . .
C41 C 0.7200(3) 0.8367(3) 0.40610(19) 0.0494(10) Uani 1 1 d . . . .
H41 H 0.675516 0.814128 0.426267 0.059 Uiso 1 1 calc R . . .
C102 C 0.5547(3) 0.4295(3) -0.02290(18) 0.0508(10) Uani 1 1 d . . . .
H102 H 0.535759 0.410284 -0.061509 0.061 Uiso 1 1 calc R . . .
C103 C 0.6019(3) 0.5042(3) -0.01055(19) 0.0551(11) Uani 1 1 d . . . .
H103 H 0.613783 0.537158 -0.040315 0.066 Uiso 1 1 calc R . . .
C31 C 0.5634(3) 0.9556(3) 0.19832(18) 0.0539(11) Uani 1 1 d . . . .
H31A H 0.518140 0.969932 0.210891 0.065 Uiso 1 1 calc R . . .
H31B H 0.607482 1.002765 0.191651 0.065 Uiso 1 1 calc R . . .
C42 C 0.7967(3) 0.8820(3) 0.4360(2) 0.0554(11) Uani 1 1 d . . . .
C111 C 0.5959(3) 0.4169(3) 0.28374(18) 0.0555(11) Uani 1 1 d . . . .
H11A H 0.637508 0.398966 0.306849 0.067 Uiso 1 1 calc R . . .
H11B H 0.551651 0.372165 0.262778 0.067 Uiso 1 1 calc R . . .
O43 O 0.4619(3) 0.5047(4) 0.1476(2) 0.121(2) Uani 1 1 d . . . .
O51 O 0.3135(3) 0.1738(3) -0.1341(3) 0.1182(19) Uani 1 1 d . . . .
C108 C 0.7305(3) 0.5914(3) 0.2252(2) 0.0533(11) Uani 1 1 d . . . .
H108 H 0.771654 0.638827 0.239202 0.064 Uiso 1 1 calc R . . .
C2 C 0.7099(3) 1.0342(3) 0.2933(2) 0.0560(11) Uani 1 1 d . . . .
H2 H 0.728836 1.043835 0.257873 0.067 Uiso 1 1 calc R . . .
C143 C 0.8647(3) 0.4250(3) 0.2030(2) 0.0564(11) Uani 1 1 d . . . .
H143 H 0.917550 0.460104 0.199163 0.068 Uiso 1 1 calc R . . .
C144 C 0.8477(3) 0.4091(3) 0.2578(2) 0.0520(10) Uani 1 1 d . . . .
O53 O 0.2806(5) 0.2684(3) -0.0860(2) 0.128(2) Uani 1 1 d . . . .
C119 C 0.4610(4) 0.2659(3) 0.35693(18) 0.0595(12) Uani 1 1 d . . . .
H119 H 0.513394 0.262398 0.372651 0.071 Uiso 1 1 calc R . . .
C107 C 0.7041(3) 0.5746(3) 0.1674(2) 0.0506(10) Uani 1 1 d . . . .
H107 H 0.725503 0.610404 0.141007 0.061 Uiso 1 1 calc R . . .
C13 C 0.4629(3) 0.6670(3) 0.49286(19) 0.0586(12) Uani 1 1 d . . . .
H13G H 0.499629 0.636435 0.501351 0.070 Uiso 1 1 calc R . . .
H13H H 0.435938 0.668089 0.526536 0.070 Uiso 1 1 calc R . . .
C44 C 0.8480(3) 0.9055(3) 0.3456(2) 0.0593(12) Uani 1 1 d . . . .
C62 C 0.0385(3) 0.6648(3) 0.1758(2) 0.0635(13) Uani 1 1 d . . . .
H62A H 0.096963 0.681696 0.170596 0.095 Uiso 1 1 calc GR . . .
H62B H 0.002782 0.660425 0.138861 0.095 Uiso 1 1 calc GR . . .
H62C H 0.024202 0.615400 0.192007 0.095 Uiso 1 1 calc GR . . .
O54 O 0.3819(3) 0.3066(3) -0.1359(2) 0.1055(16) Uani 1 1 d . . . .
C142 C 0.8083(3) 0.3920(3) 0.1540(2) 0.0553(11) Uani 1 1 d . . . .
C16 C 0.2526(3) 0.5871(3) 0.3952(2) 0.0561(11) Uani 1 1 d . . . .
H16 H 0.197393 0.586945 0.394129 0.067 Uiso 1 1 calc R . . .
C3 C 0.7481(3) 1.0850(3) 0.3396(2) 0.0551(11) Uani 1 1 d . . . .
H3 H 0.793489 1.129591 0.336318 0.066 Uiso 1 1 calc R . . .
C29 C 0.3907(3) 0.6991(3) 0.13875(19) 0.0556(11) Uani 1 1 d . . . .
H29 H 0.395291 0.650381 0.133586 0.067 Uiso 1 1 calc R . . .
C26 C 0.3780(3) 0.8406(3) 0.1504(2) 0.0595(12) Uani 1 1 d . . . .
H26 H 0.373064 0.889290 0.154213 0.071 Uiso 1 1 calc R . . .
C50 C 0.8174(3) 0.8935(3) 0.5010(2) 0.0624(13) Uani 1 1 d . . . .
C15 C 0.3145(3) 0.6247(3) 0.4401(2) 0.0572(11) Uani 1 1 d . . . .
H15 H 0.300650 0.650037 0.469961 0.069 Uiso 1 1 calc R . . .
C118 C 0.3947(3) 0.1996(3) 0.33960(19) 0.0573(12) Uani 1 1 d . . . .
H118 H 0.401915 0.151746 0.343500 0.069 Uiso 1 1 calc R . . .
C114 C 0.4541(4) 0.3365(3) 0.35235(19) 0.0616(13) Uani 1 1 d . . . .
C133 C 0.3304(3) 0.2102(3) 0.1747(2) 0.0594(12) Uani 1 1 d . . . .
H133 H 0.302299 0.176920 0.200375 0.071 Uiso 1 1 calc R . A .
C112 C 0.5579(4) 0.4567(3) 0.32314(19) 0.0612(13) Uani 1 1 d . . . .
H11C H 0.510905 0.467955 0.300571 0.073 Uiso 1 1 calc R . . .
H11D H 0.600385 0.505481 0.339521 0.073 Uiso 1 1 calc R . . .
C25 C 0.3097(3) 0.7776(3) 0.1515(2) 0.0644(13) Uani 1 1 d . . . .
H25 H 0.257956 0.782925 0.155452 0.077 Uiso 1 1 calc R . . .
C65 C 0.0720(3) 0.6616(3) 0.4681(2) 0.0644(13) Uani 1 1 d . . . .
H65A H 0.047798 0.613632 0.444501 0.097 Uiso 1 1 calc GR . . .
H65B H 0.046245 0.657315 0.502404 0.097 Uiso 1 1 calc GR . . .
H65C H 0.132115 0.673044 0.479023 0.097 Uiso 1 1 calc GR . . .
C66 C 0.0993(3) 0.8016(3) 0.4707(2) 0.0661(13) Uani 1 1 d . . . .
H66A H 0.158893 0.809749 0.481253 0.099 Uiso 1 1 calc GR . . .
H66B H 0.074528 0.800333 0.505139 0.099 Uiso 1 1 calc GR . . .
H66C H 0.092060 0.843123 0.448489 0.099 Uiso 1 1 calc GR . . .
C146 C 0.9108(3) 0.4441(3) 0.3115(2) 0.0628(12) Uani 1 1 d . . . .
C132 C 0.4836(4) 0.2996(3) 0.00674(18) 0.0618(13) Uani 1 1 d . . . .
H13A H 0.461195 0.290777 -0.034504 0.074 Uiso 1 1 calc R . . .
H13B H 0.435764 0.286714 0.027437 0.074 Uiso 1 1 calc R . . .
C43 C 0.8586(3) 0.9159(3) 0.4044(2) 0.0632(13) Uani 1 1 d . . . .
H43 H 0.911078 0.947954 0.424159 0.076 Uiso 1 1 calc R . . .
C117 C 0.3195(3) 0.2034(3) 0.3170(2) 0.0642(13) Uani 1 1 d . . . .
C126 C 0.4241(5) 0.0842(3) 0.0786(2) 0.0797(18) Uani 1 1 d . . . .
H126 H 0.476454 0.078430 0.091137 0.096 Uiso 1 1 calc R . . .
C150 C 0.8316(3) 0.4069(3) 0.0947(2) 0.0670(14) Uani 1 1 d . . . .
C67 C -0.0378(3) 0.7109(4) 0.4235(2) 0.0708(14) Uani 1 1 d . . . .
H67A H -0.048851 0.751969 0.402680 0.106 Uiso 1 1 calc GR . . .
H67B H -0.058000 0.708819 0.459899 0.106 Uiso 1 1 calc GR . . .
H67C H -0.066636 0.662504 0.400879 0.106 Uiso 1 1 calc GR . . .
C113 C 0.5266(4) 0.4081(3) 0.3717(2) 0.0685(14) Uani 1 1 d . . . .
H11E H 0.573093 0.394439 0.392626 0.082 Uiso 1 1 calc R . . .
H11F H 0.509998 0.438965 0.398593 0.082 Uiso 1 1 calc R . . .
C53 C 0.8870(4) 0.8599(4) 0.5218(2) 0.0775(17) Uani 1 1 d . . . .
H53A H 0.867918 0.806045 0.508858 0.116 Uiso 1 1 calc GR . . .
H53B H 0.899715 0.865520 0.563450 0.116 Uiso 1 1 calc GR . . .
H53C H 0.937238 0.887090 0.506171 0.116 Uiso 1 1 calc GR . . .
C46 C 0.9206(3) 0.9423(3) 0.3146(3) 0.0739(16) Uani 1 1 d . . . .
C154 C 0.2141(3) 0.2493(3) 0.1235(3) 0.0667(13) Uani 1 1 d . . A 1
C125 C 0.3557(5) 0.0506(3) 0.1073(2) 0.0779(18) Uani 1 1 d . . . .
H125 H 0.362030 0.021054 0.138416 0.094 Uiso 1 1 calc R . . .
C131 C 0.5329(4) 0.2468(3) 0.0226(2) 0.0688(15) Uani 1 1 d . . . .
H13C H 0.548670 0.250495 0.064511 0.083 Uiso 1 1 calc R . . .
H13D H 0.584852 0.264220 0.006224 0.083 Uiso 1 1 calc R . . .
C51 C 0.7430(3) 0.8540(3) 0.5295(2) 0.0681(14) Uani 1 1 d . . . .
H51A H 0.697779 0.873430 0.516444 0.102 Uiso 1 1 calc GR . . .
H51B H 0.759202 0.863835 0.570877 0.102 Uiso 1 1 calc GR . . .
H51C H 0.724040 0.799247 0.519588 0.102 Uiso 1 1 calc GR . . .
C63 C -0.0668(3) 0.7002(4) 0.2183(2) 0.0696(14) Uani 1 1 d . . . .
H63A H -0.086015 0.650313 0.233627 0.104 Uiso 1 1 calc GR . . .
H63B H -0.097538 0.697919 0.179895 0.104 Uiso 1 1 calc GR . . .
H63C H -0.076446 0.737762 0.242940 0.104 Uiso 1 1 calc GR . . .
C61 C 0.0550(4) 0.8018(3) 0.1934(3) 0.0724(14) Uani 1 1 d . . . .
H61A H 0.046325 0.838747 0.219191 0.109 Uiso 1 1 calc GR . . .
H61B H 0.023204 0.800717 0.155485 0.109 Uiso 1 1 calc GR . . .
H61C H 0.114372 0.816490 0.191027 0.109 Uiso 1 1 calc GR . . .
C52 C 0.8492(3) 0.9786(3) 0.5197(2) 0.0742(16) Uani 1 1 d . . . .
H52A H 0.900147 1.004002 0.504359 0.111 Uiso 1 1 calc GR . . .
H52B H 0.861028 0.985447 0.561346 0.111 Uiso 1 1 calc GR . . .
H52C H 0.806501 1.000519 0.505328 0.111 Uiso 1 1 calc GR . . .
C120 C 0.2555(4) 0.0686(3) 0.2994(3) 0.0766(16) Uani 1 1 d . . . .
H12A H 0.264260 0.057821 0.339939 0.092 Uiso 1 1 calc R . . .
H12B H 0.303623 0.066175 0.282608 0.092 Uiso 1 1 calc R . . .
C158 C 0.0863(4) 0.2368(4) 0.1562(3) 0.0810(17) Uani 1 1 d . . A 1
C127 C 0.4135(6) 0.1257(3) 0.0318(2) 0.092(2) Uani 1 1 d . . . .
C159 C 0.1668(4) 0.2349(3) 0.1668(3) 0.0745(15) Uani 1 1 d . . A 1
H159 H 0.189268 0.224005 0.203229 0.089 Uiso 1 1 calc R . A 1
C21 C 0.1556(9) 0.5160(9) 0.2084(5) 0.050(3) Uani 0.6 1 d . P B 1
H21A H 0.149981 0.566119 0.215183 0.060 Uiso 0.6 1 calc R P B 1
H21B H 0.101904 0.476496 0.211604 0.060 Uiso 0.6 1 calc R P B 1
C47 C 0.9639(4) 1.0236(3) 0.3345(3) 0.0826(17) Uani 1 1 d . . . .
H47A H 0.925638 1.051836 0.325148 0.124 Uiso 1 1 calc GR . . .
H47B H 1.012550 1.044470 0.315738 0.124 Uiso 1 1 calc GR . . .
H47C H 0.982004 1.027997 0.375818 0.124 Uiso 1 1 calc GR . . .
C124 C 0.2796(5) 0.0607(4) 0.0901(3) 0.093(2) Uani 1 1 d . . . .
C115 C 0.3782(4) 0.3402(4) 0.3310(3) 0.0823(17) Uani 1 1 d . . . .
H115 H 0.371474 0.388308 0.327971 0.099 Uiso 1 1 calc R . . .
C116 C 0.3110(4) 0.2756(4) 0.3137(3) 0.091(2) Uani 1 1 d . . . .
H116 H 0.258253 0.279537 0.299364 0.109 Uiso 1 1 calc R . . .
C130 C 0.4853(6) 0.1639(3) 0.0020(2) 0.102(3) Uani 1 1 d . . . .
H13E H 0.464090 0.161191 -0.039259 0.122 Uiso 1 1 calc R . . .
H13F H 0.524648 0.135494 0.007062 0.122 Uiso 1 1 calc R . . .
C122 C 0.1601(4) 0.0225(4) 0.2057(4) 0.099(2) Uani 1 1 d . . . .
H12C H 0.158287 0.074315 0.200984 0.118 Uiso 1 1 calc R . . .
H12D H 0.104841 -0.014057 0.188956 0.118 Uiso 1 1 calc R . . .
C147 C 0.9871(4) 0.5079(4) 0.2998(3) 0.096(2) Uani 1 1 d . . . .
H14A H 1.015332 0.488203 0.273832 0.144 Uiso 1 1 calc GR . . .
H14B H 1.025260 0.528302 0.335620 0.144 Uiso 1 1 calc GR . . .
H14C H 0.969673 0.548210 0.282357 0.144 Uiso 1 1 calc GR . . .
C123 C 0.2263(4) 0.0112(4) 0.1738(3) 0.0848(18) Uani 1 1 d . . . .
H12E H 0.282745 0.041971 0.193473 0.102 Uiso 1 1 calc R . . .
H12F H 0.222001 -0.042762 0.172112 0.102 Uiso 1 1 calc R . . .
C121 C 0.1782(4) 0.0115(4) 0.2691(3) 0.096(2) Uani 1 1 d . . . .
H12G H 0.130768 0.013651 0.286961 0.115 Uiso 1 1 calc R . . .
H12H H 0.182271 -0.039543 0.273454 0.115 Uiso 1 1 calc R . . .
C20A C 0.2305(9) 0.4696(8) 0.2608(5) 0.051(3) Uani 0.4 1 d . P C 2
H20A H 0.286201 0.497356 0.251494 0.061 Uiso 0.4 1 calc R P C 2
H20B H 0.230017 0.419880 0.274287 0.061 Uiso 0.4 1 calc R P C 2
C129 C 0.2687(6) 0.1010(4) 0.0424(3) 0.111(3) Uani 1 1 d . . . .
H129 H 0.216470 0.107147 0.029980 0.133 Uiso 1 1 calc R . . .
C164 C 0.0323(5) 0.2218(5) 0.2015(3) 0.098(2) Uani 1 1 d D . . .
C23 C 0.2550(6) 0.5677(4) 0.1363(4) 0.0498(19) Uani 0.6 1 d . P B 1
H23A H 0.261298 0.562912 0.095987 0.060 Uiso 0.6 1 calc R P B 1
H23B H 0.304066 0.562310 0.160840 0.060 Uiso 0.6 1 calc R P B 1
C49 C 0.9001(5) 0.9280(5) 0.2536(3) 0.123(3) Uani 1 1 d . . . .
H49A H 0.867756 0.874204 0.243947 0.184 Uiso 1 1 calc GR . . .
H49B H 0.951513 0.941230 0.237340 0.184 Uiso 1 1 calc GR . . .
H49C H 0.867181 0.958907 0.238119 0.184 Uiso 1 1 calc GR . . .
C157 C 0.0589(4) 0.2557(4) 0.1022(3) 0.0865(18) Uani 1 1 d . . A 1
H157 H 0.004981 0.259883 0.095181 0.104 Uiso 1 1 calc R . A 1
C149 C 0.8701(4) 0.4755(5) 0.3536(3) 0.104(2) Uani 1 1 d . . . .
H14D H 0.854866 0.517742 0.337615 0.156 Uiso 1 1 calc GR . . .
H14E H 0.909243 0.493582 0.389326 0.156 Uiso 1 1 calc GR . . .
H14F H 0.819932 0.435531 0.360872 0.156 Uiso 1 1 calc GR . . .
C128 C 0.3337(7) 0.1315(4) 0.0138(3) 0.115(3) Uani 1 1 d . . . .
H128 H 0.325296 0.157430 -0.019192 0.138 Uiso 1 1 calc R . . .
C148 C 0.9391(5) 0.3832(4) 0.3392(4) 0.112(3) Uani 1 1 d . . . .
H14G H 0.891391 0.344171 0.350557 0.168 Uiso 1 1 calc GR . . .
H14H H 0.981400 0.405658 0.372867 0.168 Uiso 1 1 calc GR . . .
H14I H 0.962908 0.360150 0.312105 0.168 Uiso 1 1 calc GR . . .
C48 C 0.9880(4) 0.9015(4) 0.3352(4) 0.097(2) Uani 1 1 d . . . .
H48A H 1.004876 0.910201 0.376570 0.146 Uiso 1 1 calc GR . . .
H48B H 1.036909 0.922703 0.316720 0.146 Uiso 1 1 calc GR . . .
H48C H 0.963022 0.846888 0.324765 0.146 Uiso 1 1 calc GR . . .
C22 C 0.1749(5) 0.5088(5) 0.1477(3) 0.0535(18) Uani 0.6 1 d . P B 1
H22A H 0.178150 0.457747 0.140818 0.064 Uiso 0.6 1 calc R P B 1
H22B H 0.127854 0.512744 0.119966 0.064 Uiso 0.6 1 calc R P B 1
C151 C 0.9276(6) 0.4492(5) 0.0995(4) 0.052(2) Uiso 0.5 1 d . P D 1
H15A H 0.942119 0.500526 0.117262 0.079 Uiso 0.5 1 calc GR P D 1
H15B H 0.942862 0.452165 0.061450 0.079 Uiso 0.5 1 calc GR P D 1
H15C H 0.957883 0.421378 0.122875 0.079 Uiso 0.5 1 calc GR P D 1
C152 C 0.8217(6) 0.3242(5) 0.0668(4) 0.050(2) Uiso 0.5 1 d . P D 1
H15D H 0.859737 0.303503 0.090229 0.075 Uiso 0.5 1 calc GR P D 1
H15E H 0.835266 0.329078 0.028295 0.075 Uiso 0.5 1 calc GR P D 1
H15F H 0.764233 0.290076 0.065111 0.075 Uiso 0.5 1 calc GR P D 1
O201 O 0.2330(5) 0.3587(4) 0.4943(3) 0.0646(17) Uani 0.5 1 d . P . .
C203 C 0.3006(9) 0.3815(9) 0.5388(5) 0.097(4) Uani 0.5 1 d . P . .
H20E H 0.344612 0.362401 0.529787 0.116 Uiso 0.5 1 calc R P . .
H20F H 0.324047 0.437582 0.543199 0.116 Uiso 0.5 1 calc R P . .
C170 C 0.8462(8) 0.4995(7) 0.0857(6) 0.078(3) Uiso 0.5 1 d . P D 2
H17A H 0.798697 0.511621 0.095534 0.117 Uiso 0.5 1 calc GR P D 2
H17B H 0.850988 0.509372 0.045943 0.117 Uiso 0.5 1 calc GR P D 2
H17C H 0.897360 0.530994 0.110488 0.117 Uiso 0.5 1 calc GR P D 2
C169 C 0.7534(8) 0.3752(7) 0.0429(5) 0.077(3) Uiso 0.5 1 d . P D 2
H16A H 0.733750 0.319603 0.039830 0.115 Uiso 0.5 1 calc GR P D 2
H16B H 0.771124 0.394028 0.007203 0.115 Uiso 0.5 1 calc GR P D 2
H16C H 0.708277 0.392731 0.050417 0.115 Uiso 0.5 1 calc GR P D 2
C153 C 0.7822(6) 0.4411(6) 0.0630(4) 0.056(2) Uiso 0.5 1 d . P D 1
H15G H 0.724014 0.407262 0.057156 0.084 Uiso 0.5 1 calc GR P D 1
H15H H 0.800237 0.451614 0.026078 0.084 Uiso 0.5 1 calc GR P D 1
H15I H 0.787159 0.488730 0.083331 0.084 Uiso 0.5 1 calc GR P D 1
C201 C 0.1719(10) 0.3542(9) 0.3986(5) 0.101(5) Uani 0.5 1 d . P . .
H20G H 0.127701 0.368464 0.411802 0.151 Uiso 0.5 1 calc GR P . .
H20H H 0.153906 0.298927 0.392101 0.151 Uiso 0.5 1 calc GR P . .
H20I H 0.183715 0.377505 0.362920 0.151 Uiso 0.5 1 calc GR P . .
C168 C 0.8998(9) 0.3936(9) 0.0845(7) 0.094(4) Uiso 0.5 1 d . P D 2
H16D H 0.945467 0.416311 0.116267 0.140 Uiso 0.5 1 calc GR P D 2
H16E H 0.915713 0.416076 0.049322 0.140 Uiso 0.5 1 calc GR P D 2
H16F H 0.888313 0.338800 0.080386 0.140 Uiso 0.5 1 calc GR P D 2
C202 C 0.2502(11) 0.3818(8) 0.4433(5) 0.105(5) Uani 0.5 1 d . P . .
H20J H 0.292524 0.361766 0.432303 0.126 Uiso 0.5 1 calc R P . .
H20K H 0.273540 0.437864 0.445470 0.126 Uiso 0.5 1 calc R P . .
C204 C 0.2763(11) 0.3538(8) 0.5899(5) 0.116(6) Uani 0.5 1 d . P . .
H20L H 0.325112 0.352594 0.616286 0.173 Uiso 0.5 1 calc GR P . .
H20M H 0.235402 0.302488 0.582309 0.173 Uiso 0.5 1 calc GR P . .
H20N H 0.251320 0.387081 0.606856 0.173 Uiso 0.5 1 calc GR P . .
C156 C 0.1059(4) 0.2692(4) 0.0569(3) 0.0889(19) Uani 1 1 d . . . .
C155 C 0.1849(3) 0.2671(3) 0.0694(2) 0.0605(12) Uani 1 1 d . . . .
H155 H 0.220054 0.277747 0.041387 0.073 Uiso 1 1 calc R . A .
C21A C 0.1630(7) 0.4596(7) 0.2095(5) 0.052(3) Uani 0.4 1 d . P C 2
H21C H 0.171924 0.428296 0.178862 0.063 Uiso 0.4 1 calc R P C 2
H21D H 0.108182 0.431968 0.220138 0.063 Uiso 0.4 1 calc R P C 2
C22A C 0.1619(13) 0.5328(13) 0.1877(7) 0.052(4) Uani 0.4 1 d . P C 2
H22C H 0.154394 0.564143 0.218929 0.062 Uiso 0.4 1 calc R P C 2
H22D H 0.112911 0.522570 0.157274 0.062 Uiso 0.4 1 calc R P C 2
C23A C 0.2388(7) 0.5787(7) 0.1643(6) 0.049(3) Uani 0.4 1 d . P C 2
H23C H 0.288238 0.582115 0.192726 0.059 Uiso 0.4 1 calc R P C 2
H23D H 0.241629 0.549997 0.129782 0.059 Uiso 0.4 1 calc R P C 2
C20 C 0.2240(6) 0.5074(6) 0.2534(4) 0.052(2) Uani 0.6 1 d . P B 1
H20C H 0.227817 0.456273 0.247924 0.063 Uiso 0.6 1 calc R P B 1
H20D H 0.278163 0.545337 0.249261 0.063 Uiso 0.6 1 calc R P B 1
C166 C 0.0704(6) 0.2212(6) 0.2592(4) 0.094(3) Uiso 0.75 1 d . P A 1
H16G H 0.108280 0.192042 0.260188 0.140 Uiso 0.75 1 calc GR P A 1
H16H H 0.027214 0.197751 0.282041 0.140 Uiso 0.75 1 calc GR P A 1
H16I H 0.101875 0.273337 0.274716 0.140 Uiso 0.75 1 calc GR P A 1
C167 C -0.0194(10) 0.2715(9) 0.2004(7) 0.150(5) Uiso 0.75 1 d . P A 1
H16J H 0.016110 0.323129 0.214942 0.225 Uiso 0.75 1 calc GR P A 1
H16K H -0.062161 0.251935 0.224417 0.225 Uiso 0.75 1 calc GR P A 1
H16L H -0.046299 0.272225 0.161285 0.225 Uiso 0.75 1 calc GR P A 1
C165 C -0.0267(10) 0.1321(9) 0.1865(7) 0.162(6) Uiso 0.75 1 d . P A 1
H16M H -0.061065 0.126261 0.148922 0.242 Uiso 0.75 1 calc GR P A 1
H16N H -0.062806 0.115923 0.215260 0.242 Uiso 0.75 1 calc GR P A 1
H16O H 0.008755 0.100723 0.186530 0.242 Uiso 0.75 1 calc GR P A 1
C160 C 0.0677(7) 0.2835(7) 0.0013(5) 0.072(3) Uiso 0.6 1 d . P A 1
C161 C 0.1356(6) 0.3226(6) -0.0373(4) 0.130(3) Uiso 1 1 d . . . .
H16P H 0.107700 0.331237 -0.074210 0.194 Uiso 0.6 1 calc R P A 1
H16Q H 0.173426 0.371183 -0.018366 0.194 Uiso 0.6 1 calc R P A 1
H16R H 0.167517 0.289349 -0.043244 0.194 Uiso 0.6 1 calc R P A 1
H16S H 0.194554 0.339421 -0.019964 0.194 Uiso 0.4 1 calc R P A 2
H16T H 0.119507 0.271551 -0.056007 0.194 Uiso 0.4 1 calc R P A 2
H16U H 0.126895 0.357654 -0.065590 0.194 Uiso 0.4 1 calc R P A 2
C162 C 0.0392(8) 0.3538(7) 0.0085(6) 0.094(3) Uiso 0.6 1 d . P A 1
H16V H -0.000852 0.343328 0.034967 0.141 Uiso 0.6 1 calc GR P A 1
H16W H 0.012949 0.363685 -0.028498 0.141 Uiso 0.6 1 calc GR P A 1
H16X H 0.087754 0.398327 0.023646 0.141 Uiso 0.6 1 calc GR P A 1
C163 C -0.0155(10) 0.2238(10) -0.0180(8) 0.132(5) Uiso 0.6 1 d . P A 1
H16Y H -0.012791 0.193391 -0.051019 0.198 Uiso 0.6 1 calc GR P A 1
H H -0.057401 0.247995 -0.028499 0.198 Uiso 0.6 1 calc GR P A 1
HA H -0.030796 0.190966 0.012956 0.198 Uiso 0.6 1 calc GR P A 1
C172 C -0.0082(10) 0.2962(10) -0.0139(7) 0.079(4) Uiso 0.4 1 d . P A 2
H17D H -0.023091 0.254878 -0.043643 0.118 Uiso 0.4 1 calc GR P A 2
H17E H -0.022452 0.338931 -0.029861 0.118 Uiso 0.4 1 calc GR P A 2
H17F H -0.039127 0.278429 0.017291 0.118 Uiso 0.4 1 calc GR P A 2
C171 C 0.0927(15) 0.3986(13) 0.0393(11) 0.119(7) Uiso 0.4 1 d . P A 2
H17G H 0.063900 0.389063 0.072241 0.178 Uiso 0.4 1 calc GR P A 2
H17H H 0.068187 0.427976 0.013073 0.178 Uiso 0.4 1 calc GR P A 2
H17I H 0.151889 0.427266 0.052076 0.178 Uiso 0.4 1 calc GR P A 2
C173 C 0.043(2) 0.1553(15) 0.2385(16) 0.117(11) Uiso 0.25 1 d D P A 2
H17J H 0.015338 0.106549 0.216253 0.176 Uiso 0.25 1 calc R P A 2
H17K H 0.102905 0.162903 0.249034 0.176 Uiso 0.25 1 calc R P A 2
H17L H 0.019034 0.155336 0.273013 0.176 Uiso 0.25 1 calc R P A 2
C175 C 0.076(3) 0.2952(13) 0.2374(16) 0.173(18) Uiso 0.25 1 d D P A 2
H17M H 0.133407 0.298133 0.252711 0.208 Uiso 0.25 1 calc R P A 2
H17N H 0.077988 0.337938 0.213961 0.208 Uiso 0.25 1 calc R P A 2
H17O H 0.046524 0.297432 0.268853 0.208 Uiso 0.25 1 calc R P A 2
C1H C 0.0832(9) 0.3212(9) 0.0080(6) 0.060(3) Uiso 0.4 1 d . P A 2
C174 C -0.0534(13) 0.2292(12) 0.1824(9) 0.059(5) Uiso 0.25 1 d . P A 2
H17P H -0.046409 0.277411 0.165046 0.089 Uiso 0.25 1 calc GR P A 2
H17Q H -0.081238 0.227800 0.215500 0.089 Uiso 0.25 1 calc GR P A 2
H17R H -0.087194 0.187131 0.154606 0.089 Uiso 0.25 1 calc GR P A 2

loop_
_atom_site_aniso_label
_atom_site_aniso_U_11
_atom_site_aniso_U_22
_atom_site_aniso_U_33
_atom_site_aniso_U_23
_atom_site_aniso_U_13
_atom_site_aniso_U_12
Cu01 0.0448(3) 0.0453(3) 0.0342(3) -0.0066(2) 0.0045(2) 0.0149(3)
Cu02 0.0587(4) 0.0465(3) 0.0321(3) 0.0066(2) 0.0035(3) 0.0221(3)
Cl31 0.0755(7) 0.0457(5) 0.0445(5) -0.0010(4) 0.0110(5) 0.0222(5)
Cl21 0.0700(7) 0.0624(6) 0.0382(5) 0.0004(4) -0.0001(5) 0.0327(5)
Cl41 0.0819(9) 0.0523(6) 0.0726(8) 0.0127(6) 0.0337(7) 0.0369(6)
Cl51 0.1714(18) 0.1874(19) 0.0434(7) 0.0081(9) 0.0091(8) 0.1538(18)
N6 0.0429(18) 0.0437(18) 0.0375(17) 0.0003(14) 0.0022(14) 0.0153(14)
O1 0.061(2) 0.068(2) 0.0448(17) -0.0049(15) 0.0041(14) 0.0113(16)
N1 0.0433(18) 0.0454(18) 0.0334(16) -0.0057(14) 0.0020(13) 0.0170(14)
O22 0.066(2) 0.066(2) 0.0540(19) 0.0029(15) 0.0121(16) 0.0267(17)
O23 0.072(2) 0.074(2) 0.0346(15) -0.0012(14) -0.0056(14) 0.0280(17)
O21 0.061(2) 0.082(2) 0.0446(17) -0.0106(16) -0.0053(15) 0.0273(17)
N2 0.0432(18) 0.0424(17) 0.0366(17) -0.0024(14) 0.0029(14) 0.0176(14)
N4 0.0484(19) 0.0454(18) 0.0317(16) 0.0005(13) 0.0045(14) 0.0221(15)
N3 0.0417(18) 0.0463(18) 0.0337(16) -0.0013(14) 0.0015(13) 0.0178(14)
N106 0.0523(19) 0.0413(17) 0.0283(15) 0.0017(13) 0.0034(13) 0.0210(15)
N101 0.0503(19) 0.051(2) 0.0385(18) 0.0034(15) 0.0067(15) 0.0254(16)
O34 0.073(2) 0.068(2) 0.081(3) 0.0194(19) 0.018(2) 0.0238(19)
N5 0.0422(18) 0.0460(18) 0.0343(16) -0.0004(14) 0.0035(14) 0.0153(14)
O33 0.106(3) 0.0558(19) 0.062(2) 0.0209(16) 0.030(2) 0.041(2)
N105 0.059(2) 0.052(2) 0.0372(18) 0.0069(15) 0.0022(15) 0.0283(17)
N102 0.054(2) 0.0495(19) 0.0366(17) 0.0061(14) 0.0078(15) 0.0311(16)
O32 0.097(3) 0.063(2) 0.062(2) 0.0122(17) 0.0255(19) 0.038(2)
O2 0.066(2) 0.061(2) 0.077(2) 0.0163(18) 0.0002(18) 0.0063(17)
O24 0.116(3) 0.070(2) 0.072(2) 0.0091(19) 0.014(2) 0.055(2)
O101 0.065(2) 0.080(3) 0.114(3) 0.012(2) 0.022(2) 0.034(2)
O52 0.094(3) 0.071(2) 0.066(2) 0.0074(18) -0.020(2) 0.033(2)
N104 0.053(2) 0.061(2) 0.055(2) 0.0140(18) 0.0017(18) 0.0263(18)
C6 0.041(2) 0.047(2) 0.036(2) -0.0041(16) 0.0017(16) 0.0196(17)
C34 0.046(2) 0.042(2) 0.0326(19) -0.0007(15) 0.0038(16) 0.0202(17)
C135 0.052(2) 0.046(2) 0.0308(18) -0.0008(16) 0.0023(16) 0.0246(18)
O41 0.091(3) 0.074(3) 0.119(4) -0.028(2) 0.010(3) 0.043(2)
C33 0.045(2) 0.040(2) 0.037(2) -0.0037(16) 0.0034(16) 0.0159(17)
O44 0.103(3) 0.059(2) 0.134(4) -0.028(2) 0.048(3) 0.018(2)
C5 0.045(2) 0.047(2) 0.038(2) -0.0017(17) 0.0033(17) 0.0216(18)
C105 0.048(2) 0.056(2) 0.040(2) 0.0077(18) 0.0095(17) 0.030(2)
C35 0.043(2) 0.048(2) 0.0312(18) 0.0004(16) 0.0015(16) 0.0184(17)
C27 0.059(3) 0.052(2) 0.035(2) -0.0040(17) 0.0088(18) 0.021(2)
O31 0.108(3) 0.090(3) 0.064(2) -0.024(2) 0.026(2) 0.006(2)
N103 0.055(2) 0.067(3) 0.072(3) 0.022(2) 0.007(2) 0.031(2)
C106 0.046(2) 0.050(2) 0.045(2) 0.0053(18) 0.0111(18) 0.0270(19)
C10 0.049(2) 0.051(2) 0.0334(19) -0.0001(17) 0.0044(17) 0.0233(19)
C54 0.041(2) 0.045(2) 0.046(2) -0.0038(17) 0.0031(17) 0.0157(17)
C139 0.056(2) 0.045(2) 0.0313(19) -0.0008(16) 0.0001(17) 0.0246(19)
C136 0.055(2) 0.042(2) 0.037(2) 0.0016(16) 0.0009(18) 0.0168(18)
C59 0.048(2) 0.054(2) 0.045(2) -0.0030(19) 0.0049(18) 0.0200(19)
C140 0.051(2) 0.045(2) 0.041(2) 0.0005(17) 0.0027(17) 0.0261(19)
C39 0.044(2) 0.051(2) 0.039(2) -0.0028(17) 0.0005(17) 0.0214(18)
C134 0.058(3) 0.044(2) 0.042(2) 0.0062(17) 0.0054(18) 0.0265(19)
C110 0.062(3) 0.049(2) 0.038(2) -0.0019(17) 0.0023(19) 0.032(2)
C37 0.052(2) 0.053(2) 0.043(2) -0.0116(19) 0.0025(18) 0.022(2)
C9 0.052(2) 0.056(2) 0.034(2) -0.0030(17) 0.0025(17) 0.026(2)
C17 0.064(3) 0.046(2) 0.042(2) 0.0012(18) 0.003(2) 0.013(2)
C11 0.055(2) 0.053(2) 0.0311(19) 0.0003(17) 0.0068(17) 0.015(2)
O42 0.123(4) 0.067(2) 0.080(3) 0.002(2) 0.000(2) 0.049(2)
C101 0.062(3) 0.062(3) 0.034(2) 0.0057(19) 0.0080(19) 0.033(2)
C36 0.046(2) 0.047(2) 0.041(2) -0.0095(17) -0.0023(17) 0.0178(18)
C55 0.050(2) 0.046(2) 0.044(2) -0.0075(18) 0.0045(18) 0.0190(18)
C138 0.057(3) 0.049(2) 0.038(2) 0.0015(17) -0.0054(18) 0.024(2)
C4 0.046(2) 0.051(2) 0.046(2) -0.0081(19) 0.0010(18) 0.0142(19)
C56 0.050(2) 0.048(2) 0.048(2) -0.0082(18) 0.0074(19) 0.0152(19)
C45 0.044(2) 0.061(3) 0.052(3) -0.011(2) 0.0029(19) 0.020(2)
C1 0.053(2) 0.051(2) 0.039(2) -0.0025(18) 0.0073(18) 0.019(2)
C40 0.042(2) 0.054(2) 0.051(2) -0.0096(19) -0.0009(18) 0.0237(19)
C18 0.066(3) 0.046(2) 0.042(2) -0.0025(18) 0.005(2) 0.019(2)
C58 0.046(2) 0.053(2) 0.051(2) -0.0065(19) 0.0011(19) 0.0180(19)
C145 0.056(3) 0.049(2) 0.045(2) 0.0003(18) -0.0002(19) 0.025(2)
C38 0.047(2) 0.057(3) 0.049(2) -0.012(2) 0.0020(19) 0.022(2)
O102 0.089(3) 0.108(4) 0.083(3) 0.018(3) -0.021(3) -0.004(3)
C137 0.065(3) 0.044(2) 0.037(2) 0.0042(17) -0.0022(19) 0.022(2)
C32 0.063(3) 0.051(2) 0.037(2) -0.0048(18) 0.0069(19) 0.018(2)
C141 0.057(3) 0.053(2) 0.041(2) -0.0020(18) 0.0072(19) 0.027(2)
C57 0.047(2) 0.053(2) 0.055(3) -0.008(2) 0.0078(19) 0.0202(19)
C30 0.061(3) 0.057(3) 0.038(2) -0.0025(19) 0.0074(19) 0.019(2)
C24 0.057(3) 0.054(3) 0.048(2) 0.003(2) 0.004(2) 0.014(2)
C19 0.064(3) 0.048(2) 0.043(2) 0.0037(18) 0.004(2) 0.020(2)
C12 0.064(3) 0.050(2) 0.035(2) -0.0010(18) -0.0002(19) 0.019(2)
C109 0.062(3) 0.058(3) 0.050(2) -0.010(2) -0.002(2) 0.035(2)
C104 0.051(2) 0.056(3) 0.055(3) 0.017(2) 0.015(2) 0.027(2)
C14 0.073(3) 0.045(2) 0.035(2) 0.0016(17) 0.004(2) 0.015(2)
C64 0.054(3) 0.063(3) 0.050(3) -0.009(2) 0.014(2) 0.019(2)
C28 0.057(3) 0.063(3) 0.038(2) -0.0009(19) 0.0058(19) 0.028(2)
C8 0.061(3) 0.057(3) 0.036(2) -0.0130(18) 0.0000(19) 0.026(2)
C7 0.053(2) 0.048(2) 0.044(2) -0.0096(18) 0.0000(18) 0.0203(19)
C60 0.051(3) 0.064(3) 0.052(3) -0.003(2) -0.001(2) 0.027(2)
C41 0.042(2) 0.060(3) 0.048(2) -0.011(2) -0.0016(18) 0.0235(19)
C102 0.064(3) 0.063(3) 0.037(2) 0.0110(19) 0.0112(19) 0.036(2)
C103 0.064(3) 0.075(3) 0.044(2) 0.022(2) 0.019(2) 0.043(3)
C31 0.067(3) 0.054(3) 0.037(2) -0.0009(19) 0.005(2) 0.017(2)
C42 0.049(2) 0.065(3) 0.054(3) -0.018(2) -0.004(2) 0.029(2)
C111 0.088(3) 0.051(2) 0.035(2) 0.0026(18) 0.005(2) 0.036(2)
O43 0.083(3) 0.219(6) 0.074(3) 0.069(4) 0.025(2) 0.060(4)
O51 0.096(3) 0.097(3) 0.193(6) 0.047(4) 0.035(4) 0.069(3)
C108 0.046(2) 0.055(3) 0.062(3) -0.005(2) 0.010(2) 0.021(2)
C2 0.058(3) 0.059(3) 0.046(2) 0.003(2) 0.013(2) 0.012(2)
C143 0.054(3) 0.055(3) 0.060(3) -0.004(2) 0.010(2) 0.020(2)
C144 0.051(2) 0.051(2) 0.055(3) -0.001(2) 0.001(2) 0.022(2)
O53 0.209(6) 0.104(4) 0.066(3) 0.000(3) 0.001(3) 0.056(4)
C119 0.089(4) 0.068(3) 0.034(2) 0.003(2) 0.002(2) 0.046(3)
C107 0.046(2) 0.053(2) 0.057(3) 0.004(2) 0.015(2) 0.021(2)
C13 0.081(3) 0.052(3) 0.036(2) 0.0020(19) -0.001(2) 0.019(2)
C44 0.046(2) 0.066(3) 0.063(3) -0.016(2) 0.005(2) 0.019(2)
C62 0.060(3) 0.086(4) 0.047(3) -0.009(2) -0.005(2) 0.035(3)
O54 0.063(3) 0.139(4) 0.109(4) 0.013(3) 0.005(2) 0.031(3)
C142 0.065(3) 0.056(3) 0.051(3) 0.001(2) 0.016(2) 0.025(2)
C16 0.067(3) 0.054(3) 0.048(2) -0.001(2) 0.010(2) 0.021(2)
C3 0.053(3) 0.054(3) 0.051(3) 0.000(2) 0.006(2) 0.010(2)
C29 0.068(3) 0.051(2) 0.047(2) -0.0022(19) -0.006(2) 0.026(2)
C26 0.066(3) 0.048(2) 0.068(3) -0.008(2) 0.017(2) 0.023(2)
C50 0.053(3) 0.081(3) 0.052(3) -0.023(2) -0.012(2) 0.032(2)
C15 0.073(3) 0.053(3) 0.045(2) -0.003(2) 0.012(2) 0.019(2)
C118 0.083(3) 0.062(3) 0.041(2) 0.004(2) 0.009(2) 0.044(3)
C114 0.098(4) 0.065(3) 0.040(2) 0.015(2) 0.020(2) 0.047(3)
C133 0.059(3) 0.060(3) 0.068(3) 0.024(2) 0.012(2) 0.031(2)
C112 0.102(4) 0.050(3) 0.040(2) 0.0052(19) 0.020(2) 0.033(3)
C25 0.062(3) 0.063(3) 0.073(3) -0.002(2) 0.022(3) 0.024(2)
C65 0.074(3) 0.072(3) 0.051(3) 0.000(2) 0.017(2) 0.026(3)
C66 0.071(3) 0.072(3) 0.056(3) -0.016(2) 0.010(2) 0.027(3)
C146 0.056(3) 0.063(3) 0.062(3) -0.002(2) -0.008(2) 0.018(2)
C132 0.092(4) 0.059(3) 0.028(2) 0.0033(19) 0.002(2) 0.022(3)
C43 0.048(3) 0.073(3) 0.063(3) -0.027(3) -0.003(2) 0.020(2)
C117 0.063(3) 0.069(3) 0.071(3) 0.013(3) 0.021(3) 0.032(3)
C126 0.147(6) 0.048(3) 0.040(3) -0.005(2) 0.023(3) 0.026(3)
C150 0.061(3) 0.085(4) 0.054(3) -0.006(3) 0.018(2) 0.020(3)
C67 0.056(3) 0.091(4) 0.065(3) -0.010(3) 0.019(2) 0.022(3)
C113 0.113(4) 0.059(3) 0.038(2) 0.002(2) 0.014(3) 0.034(3)
C53 0.065(3) 0.109(5) 0.064(3) -0.020(3) -0.016(3) 0.050(3)
C46 0.053(3) 0.074(3) 0.084(4) -0.024(3) 0.018(3) 0.008(3)
C154 0.061(3) 0.061(3) 0.079(4) 0.010(3) 0.002(3) 0.026(2)
C125 0.131(6) 0.048(3) 0.045(3) -0.004(2) 0.009(3) 0.020(3)
C131 0.121(5) 0.059(3) 0.036(2) 0.006(2) 0.022(3) 0.040(3)
C51 0.061(3) 0.090(4) 0.052(3) -0.017(3) -0.008(2) 0.034(3)
C63 0.050(3) 0.091(4) 0.068(3) -0.006(3) -0.004(2) 0.030(3)
C61 0.071(3) 0.076(3) 0.074(4) 0.011(3) 0.001(3) 0.034(3)
C52 0.065(3) 0.085(4) 0.068(3) -0.036(3) -0.010(3) 0.030(3)
C120 0.067(3) 0.078(4) 0.091(4) 0.006(3) 0.035(3) 0.024(3)
C158 0.062(3) 0.078(4) 0.104(5) 0.028(3) 0.006(3) 0.028(3)
C127 0.164(7) 0.056(3) 0.036(3) -0.004(2) 0.017(4) 0.012(4)
C159 0.068(3) 0.080(4) 0.083(4) 0.023(3) 0.010(3) 0.036(3)
C21 0.041(5) 0.068(8) 0.043(7) -0.004(5) 0.014(5) 0.017(5)
C47 0.095(4) 0.059(3) 0.081(4) 0.003(3) 0.013(3) 0.010(3)
C124 0.110(5) 0.075(4) 0.061(4) 0.000(3) -0.025(4) 0.005(4)
C115 0.095(4) 0.065(3) 0.101(5) 0.023(3) 0.019(4) 0.044(3)
C116 0.084(4) 0.095(5) 0.118(6) 0.027(4) 0.015(4) 0.060(4)
C130 0.206(8) 0.061(3) 0.043(3) 0.002(2) 0.042(4) 0.042(4)
C122 0.052(3) 0.090(5) 0.138(7) 0.011(4) -0.001(4) 0.010(3)
C147 0.074(4) 0.100(5) 0.085(4) -0.004(4) -0.008(3) 0.000(3)
C123 0.080(4) 0.077(4) 0.078(4) 0.005(3) -0.004(3) 0.008(3)
C121 0.063(4) 0.102(5) 0.121(6) 0.007(4) 0.033(4) 0.020(3)
C20A 0.062(7) 0.043(7) 0.043(7) -0.015(6) 0.003(5) 0.014(6)
C129 0.137(7) 0.087(5) 0.066(4) 0.009(4) -0.035(4) 0.005(5)
C164 0.088(5) 0.120(6) 0.107(5) 0.037(5) 0.015(4) 0.062(4)
C23 0.068(5) 0.044(4) 0.038(4) -0.004(3) 0.003(4) 0.024(4)
C49 0.120(6) 0.127(6) 0.074(4) -0.013(4) 0.043(4) -0.030(5)
C157 0.066(4) 0.104(5) 0.090(4) 0.016(4) -0.005(3) 0.036(3)
C149 0.087(5) 0.128(6) 0.071(4) -0.042(4) -0.006(3) 0.013(4)
C128 0.173(8) 0.079(4) 0.048(3) 0.006(3) -0.033(5) 0.006(5)
C148 0.109(6) 0.097(5) 0.110(6) 0.005(4) -0.046(5) 0.037(4)
C48 0.082(4) 0.103(5) 0.118(6) 0.010(4) 0.033(4) 0.041(4)
C22 0.049(4) 0.058(4) 0.048(4) 0.003(4) -0.003(3) 0.015(3)
O201 0.081(5) 0.068(4) 0.044(3) 0.009(3) 0.005(3) 0.026(4)
C203 0.093(9) 0.099(10) 0.067(8) 0.000(7) -0.025(7) 0.008(7)
C201 0.130(12) 0.110(10) 0.043(6) 0.028(6) -0.008(7) 0.024(9)
C202 0.152(14) 0.084(9) 0.058(7) 0.022(6) 0.021(8) 0.007(9)
C204 0.182(16) 0.077(8) 0.045(6) -0.008(6) -0.040(8) 0.014(9)
C156 0.063(3) 0.108(5) 0.104(5) 0.031(4) 0.006(3) 0.041(3)
C155 0.061(3) 0.070(3) 0.053(3) 0.003(2) -0.002(2) 0.031(2)
C21A 0.053(6) 0.049(6) 0.055(7) -0.011(5) 0.000(5) 0.023(5)
C22A 0.047(8) 0.067(11) 0.039(11) -0.010(8) 0.013(8) 0.014(7)
C23A 0.050(7) 0.050(7) 0.047(7) -0.004(6) -0.003(6) 0.022(5)
C20 0.064(5) 0.049(5) 0.047(5) -0.006(4) 0.006(4) 0.024(4)

loop_
_atom_type_symbol
_atom_type_description
_atom_type_scat_dispersion_real
_atom_type_scat_dispersion_imag
_atom_type_scat_source
C C 0.0181 0.0091 'International Tables Vol C Tables 4.2.6.8 and 6.1.1.4'
Cl Cl 0.3639 0.7018 'International Tables Vol C Tables 4.2.6.8 and 6.1.1.4'
Cu Cu -1.9646 0.5888 'International Tables Vol C Tables 4.2.6.8 and 6.1.1.4'
H H 0.0000 0.0000 'International Tables Vol C Tables 4.2.6.8 and 6.1.1.4'
N N 0.0311 0.0180 'International Tables Vol C Tables 4.2.6.8 and 6.1.1.4'
O O 0.0492 0.0322 'International Tables Vol C Tables 4.2.6.8 and 6.1.1.4'

loop_
_geom_angle_atom_site_label_1
_geom_angle_atom_site_label_2
_geom_angle_atom_site_label_3
_geom_angle
N1 Cu01 N3 104.29(14)
N1 Cu01 O32 81.57(13)
N2 Cu01 N1 85.35(13)
N2 Cu01 N3 142.65(13)
N2 Cu01 O32 118.40(12)
N4 Cu01 N1 151.06(14)
N4 Cu01 N2 106.90(14)
N4 Cu01 N3 82.05(13)
N4 Cu01 O32 69.51(12)
N3 Cu01 O32 98.81(12)
N106 Cu02 O42 101.86(13)
N101 Cu02 N106 144.86(14)
N101 Cu02 O42 113.23(13)
N105 Cu02 N106 81.51(13)
N105 Cu02 N101 107.73(14)
N105 Cu02 O42 70.87(14)
N102 Cu02 N106 105.04(13)
N102 Cu02 N101 84.53(14)
N102 Cu02 N105 149.02(14)
N102 Cu02 O42 78.15(14)
O34 Cl31 O33 112.3(2)
O34 Cl31 O32 112.5(2)
O34 Cl31 O31 110.0(3)
O33 Cl31 O32 108.6(2)
O33 Cl31 O31 106.6(3)
O31 Cl31 O32 106.4(3)
O22 Cl21 O23 109.8(2)
O21 Cl21 O22 109.8(2)
O21 Cl21 O23 108.6(2)
O24 Cl21 O22 109.6(2)
O24 Cl21 O23 109.9(2)
O24 Cl21 O21 109.2(2)
O41 Cl41 O42 106.6(3)
O44 Cl41 O41 112.3(3)
O44 Cl41 O42 115.9(3)
O44 Cl41 O43 110.1(3)
O43 Cl41 O41 107.1(4)
O43 Cl41 O42 104.3(3)
O52 Cl51 O54 105.6(3)
O51 Cl51 O52 112.1(3)
O51 Cl51 O54 103.0(3)
O53 Cl51 O52 114.4(3)
O53 Cl51 O51 122.8(4)
O53 Cl51 O54 94.8(4)
N5 N6 C33 112.1(3)
N5 N6 C54 121.0(3)
C33 N6 C54 127.0(3)
C17 O1 C20A 113.0(6)
C20 O1 C17 119.9(5)
C5 N1 Cu01 111.1(3)
C1 N1 Cu01 128.7(3)
C1 N1 C5 120.1(4)
C6 N2 Cu01 111.4(3)
C10 N2 Cu01 128.1(3)
C10 N2 C6 120.4(3)
N5 N4 Cu01 131.6(3)
N5 N4 C34 110.8(3)
C34 N4 Cu01 110.0(3)
C35 N3 Cu01 111.8(3)
C39 N3 Cu01 128.2(3)
C39 N3 C35 119.5(3)
C135 N106 Cu02 112.0(2)
C135 N106 C139 118.7(3)
C139 N106 Cu02 129.2(3)
C105 N101 Cu02 111.8(3)
C105 N101 C101 119.8(4)
C101 N101 Cu02 128.3(3)
N4 N5 N6 105.4(3)
N104 N105 Cu02 129.0(3)
N104 N105 C134 110.9(4)
C134 N105 Cu02 109.6(3)
C106 N102 Cu02 112.0(3)
C110 N102 Cu02 128.3(3)
C110 N102 C106 119.7(4)
Cl31 O32 Cu01 126.8(2)
C24 O2 C23 111.1(5)
C23A O2 C24 127.9(7)
C117 O101 C120 116.9(4)
N105 N104 N103 104.9(3)
N2 C6 C5 115.8(3)
N2 C6 C7 121.4(4)
C7 C6 C5 122.7(4)
N4 C34 C33 107.3(3)
N4 C34 C35 116.5(3)
C33 C34 C35 136.1(4)
N106 C135 C136 122.8(4)
N106 C135 C134 113.4(3)
C136 C135 C134 123.7(4)
N6 C33 C34 104.4(3)
N6 C33 H33 127.8
C34 C33 H33 127.8
N1 C5 C6 115.8(4)
N1 C5 C4 121.2(4)
C4 C5 C6 123.0(4)
N101 C105 C106 115.5(4)
N101 C105 C104 122.0(4)
C104 C105 C106 122.4(4)
N3 C35 C34 113.3(3)
N3 C35 C36 121.8(4)
C36 C35 C34 124.9(4)
C28 C27 C30 122.1(4)
C28 C27 C26 117.1(4)
C26 C27 C30 120.8(4)
N104 N103 C133 112.4(4)
N104 N103 C154 120.3(4)
C133 N103 C154 127.2(4)
N102 C106 C105 115.7(4)
N102 C106 C107 122.4(4)
C107 C106 C105 121.8(4)
N2 C10 C9 119.4(4)
N2 C10 C11 120.3(3)
C9 C10 C11 120.2(4)
C59 C54 N6 117.3(4)
C59 C54 C55 122.8(4)
C55 C54 N6 119.9(4)
N106 C139 C140 119.7(3)
N106 C139 C138 119.9(4)
C138 C139 C140 120.4(4)
C135 C136 H136 120.9
C135 C136 C137 118.3(4)
C137 C136 H136 120.9
C54 C59 H59 120.2
C54 C59 C58 119.5(4)
C58 C59 H59 120.2
C145 C140 C139 118.7(4)
C141 C140 C139 121.7(4)
C141 C140 C145 119.5(4)
N3 C39 C40 119.0(4)
N3 C39 C38 120.2(4)
C38 C39 C40 120.7(4)
N105 C134 C135 116.6(4)
C133 C134 N105 108.1(4)
C133 C134 C135 135.1(4)
N102 C110 C109 119.2(4)
N102 C110 C111 121.3(4)
C109 C110 C111 119.4(4)
C36 C37 H37 120.4
C38 C37 H37 120.4
C38 C37 C36 119.1(4)
C10 C9 H9 119.9
C8 C9 C10 120.3(4)
C8 C9 H9 119.9
O1 C17 C16 114.9(4)
C18 C17 O1 125.1(4)
C18 C17 C16 120.0(4)
C10 C11 H11G 108.7
C10 C11 H11H 108.7
C10 C11 C12 114.1(4)
H11G C11 H11H 107.6
C12 C11 H11G 108.7
C12 C11 H11H 108.7
Cl41 O42 Cu02 122.9(3)
N101 C101 C102 119.4(4)
N101 C101 C132 119.4(4)
C102 C101 C132 121.2(4)
C35 C36 C37 119.2(4)
C35 C36 H36 120.4
C37 C36 H36 120.4
C54 C55 H55 120.6
C54 C55 C56 118.7(4)
C56 C55 H55 120.6
C139 C138 H138 119.4
C137 C138 C139 121.1(4)
C137 C138 H138 119.4
C5 C4 H4 120.5
C5 C4 C3 118.9(4)
C3 C4 H4 120.5
C55 C56 C64 119.6(4)
C57 C56 C55 118.0(4)
C57 C56 C64 122.4(4)
C40 C45 H45 119.9
C40 C45 C44 120.2(4)
C44 C45 H45 119.9
N1 C1 C32 120.8(4)
N1 C1 C2 119.5(4)
C2 C1 C32 119.7(4)
C45 C40 C39 118.8(4)
C45 C40 C41 119.9(4)
C41 C40 C39 121.1(4)
C17 C18 H18 120.2
C17 C18 C19 119.6(4)
C19 C18 H18 120.2
C59 C58 C57 117.7(4)
C59 C58 C60 119.2(4)
C57 C58 C60 123.1(4)
C140 C145 H145 119.4
C144 C145 C140 121.3(4)
C144 C145 H145 119.4
C39 C38 H38 120.0
C37 C38 C39 120.0(4)
C37 C38 H38 120.0
C124 O102 C123 117.4(5)
C136 C137 H137 120.4
C138 C137 C136 119.1(4)
C138 C137 H137 120.4
C1 C32 H32A 109.3
C1 C32 H32B 109.3
C1 C32 C31 111.8(4)
H32A C32 H32B 107.9
C31 C32 H32A 109.3
C31 C32 H32B 109.3
C140 C141 H141 119.6
C140 C141 C142 120.7(4)
C142 C141 H141 119.6
C56 C57 C58 123.2(4)
C56 C57 H57 118.4
C58 C57 H57 118.4
C27 C30 H30A 108.4
C27 C30 H30B 108.4
C27 C30 C31 115.6(4)
H30A C30 H30B 107.4
C31 C30 H30A 108.4
C31 C30 H30B 108.4
O2 C24 C25 115.8(5)
C29 C24 O2 125.1(4)
C29 C24 C25 119.1(4)
C18 C19 H19 119.4
C14 C19 C18 121.1(5)
C14 C19 H19 119.4
C11 C12 H12I 108.9
C11 C12 H12J 108.9
C11 C12 C13 113.4(4)
H12I C12 H12J 107.7
C13 C12 H12I 108.9
C13 C12 H12J 108.9
C110 C109 H109 119.7
C108 C109 C110 120.5(4)
C108 C109 H109 119.7
C105 C104 H104 120.9
C105 C104 C103 118.2(4)
C103 C104 H104 120.9
C19 C14 C13 120.2(5)
C15 C14 C19 117.6(4)
C15 C14 C13 122.0(4)
C56 C64 C66 108.8(4)
C65 C64 C56 109.4(4)
C65 C64 C66 109.0(4)
C65 C64 C67 108.6(4)
C67 C64 C56 112.9(4)
C67 C64 C66 108.1(4)
C27 C28 H28 118.8
C27 C28 C29 122.4(4)
C29 C28 H28 118.8
C9 C8 H8 120.1
C7 C8 C9 119.7(4)
C7 C8 H8 120.1
C6 C7 H7 120.7
C8 C7 C6 118.6(4)
C8 C7 H7 120.7
C58 C60 C61 108.0(4)
C62 C60 C58 109.6(4)
C62 C60 C61 109.6(4)
C63 C60 C58 112.3(4)
C63 C60 C62 108.5(4)
C63 C60 C61 108.9(4)
C40 C41 H41 119.3
C42 C41 C40 121.3(4)
C42 C41 H41 119.3
C101 C102 H102 119.5
C103 C102 C101 121.0(4)
C103 C102 H102 119.5
C104 C103 H103 120.2
C102 C103 C104 119.5(4)
C102 C103 H103 120.2
C32 C31 H31A 109.1
C32 C31 H31B 109.1
C30 C31 C32 112.4(4)
C30 C31 H31A 109.1
C30 C31 H31B 109.1
H31A C31 H31B 107.8
C41 C42 C50 124.0(5)
C43 C42 C41 117.1(4)
C43 C42 C50 118.9(4)
C110 C111 H11A 109.5
C110 C111 H11B 109.5
C110 C111 C112 110.9(4)
H11A C111 H11B 108.0
C112 C111 H11A 109.5
C112 C111 H11B 109.5
C109 C108 H108 120.1
C109 C108 C107 119.9(4)
C107 C108 H108 120.1
C1 C2 H2 119.7
C3 C2 C1 120.6(4)
C3 C2 H2 119.7
C144 C143 H143 118.4
C142 C143 H143 118.4
C142 C143 C144 123.3(5)
C145 C144 C143 117.5(4)
C145 C144 C146 119.4(4)
C143 C144 C146 123.1(4)
C118 C119 H119 118.6
C114 C119 H119 118.6
C114 C119 C118 122.8(5)
C106 C107 C108 118.0(4)
C106 C107 H107 121.0
C108 C107 H107 121.0
C12 C13 H13G 108.2
C12 C13 H13H 108.2
C14 C13 C12 116.5(4)
C14 C13 H13G 108.2
C14 C13 H13H 108.2
H13G C13 H13H 107.3
C45 C44 C46 122.0(5)
C43 C44 C45 117.8(5)
C43 C44 C46 120.1(4)
C60 C62 H62A 109.5
C60 C62 H62B 109.5
C60 C62 H62C 109.5
H62A C62 H62B 109.5
H62A C62 H62C 109.5
H62B C62 H62C 109.5
C141 C142 C150 120.8(4)
C143 C142 C141 117.6(4)
C143 C142 C150 121.6(5)
C17 C16 H16 120.3
C15 C16 C17 119.4(5)
C15 C16 H16 120.3
C4 C3 H3 120.3
C2 C3 C4 119.4(4)
C2 C3 H3 120.3
C24 C29 C28 119.5(4)
C24 C29 H29 120.3
C28 C29 H29 120.3
C27 C26 H26 119.1
C25 C26 C27 121.8(4)
C25 C26 H26 119.1
C42 C50 C53 108.6(4)
C42 C50 C52 109.9(5)
C51 C50 C42 112.7(4)
C51 C50 C53 107.9(5)
C51 C50 C52 108.6(4)
C52 C50 C53 109.0(4)
C14 C15 C16 122.2(4)
C14 C15 H15 118.9
C16 C15 H15 118.9
C119 C118 H118 120.3
C117 C118 C119 119.4(5)
C117 C118 H118 120.3
C119 C114 C113 122.2(5)
C115 C114 C119 117.7(6)
C115 C114 C113 120.2(5)
N103 C133 H133 128.1
C134 C133 N103 103.7(4)
C134 C133 H133 128.1
C111 C112 H11C 109.2
C111 C112 H11D 109.2
C111 C112 C113 112.1(4)
H11C C112 H11D 107.9
C113 C112 H11C 109.2
C113 C112 H11D 109.2
C24 C25 H25 120.0
C26 C25 C24 120.0(5)
C26 C25 H25 120.0
C64 C65 H65A 109.5
C64 C65 H65B 109.5
C64 C65 H65C 109.5
H65A C65 H65B 109.5
H65A C65 H65C 109.5
H65B C65 H65C 109.5
C64 C66 H66A 109.5
C64 C66 H66B 109.5
C64 C66 H66C 109.5
H66A C66 H66B 109.5
H66A C66 H66C 109.5
H66B C66 H66C 109.5
C147 C146 C144 112.9(5)
C147 C146 C149 108.3(5)
C149 C146 C144 109.9(4)
C148 C146 C144 109.1(5)
C148 C146 C147 108.6(6)
C148 C146 C149 108.0(6)
C101 C132 H13A 108.9
C101 C132 H13B 108.9
C101 C132 C131 113.4(4)
H13A C132 H13B 107.7
C131 C132 H13A 108.9
C131 C132 H13B 108.9
C42 C43 C44 123.6(4)
C42 C43 H43 118.2
C44 C43 H43 118.2
O101 C117 C116 115.5(5)
C118 C117 O101 126.1(5)
C118 C117 C116 118.3(6)
C125 C126 H126 120.4
C127 C126 H126 120.4
C127 C126 C125 119.2(7)
C142 C150 C151 110.2(5)
C142 C150 C152 104.7(5)
C142 C150 C170 106.7(6)
C142 C150 C169 114.2(6)
C151 C150 C152 101.5(6)
C169 C150 C170 95.0(7)
C153 C150 C142 111.7(6)
C153 C150 C151 114.9(7)
C153 C150 C152 113.0(6)
C168 C150 C142 117.1(8)
C168 C150 C170 107.7(9)
C168 C150 C169 113.3(9)
C64 C67 H67A 109.5
C64 C67 H67B 109.5
C64 C67 H67C 109.5
H67A C67 H67B 109.5
H67A C67 H67C 109.5
H67B C67 H67C 109.5
C114 C113 C112 114.1(4)
C114 C113 H11E 108.7
C114 C113 H11F 108.7
C112 C113 H11E 108.7
C112 C113 H11F 108.7
H11E C113 H11F 107.6
C50 C53 H53A 109.5
C50 C53 H53B 109.5
C50 C53 H53C 109.5
H53A C53 H53B 109.5
H53A C53 H53C 109.5
H53B C53 H53C 109.5
C44 C46 C48 105.1(5)
C47 C46 C44 111.6(5)
C47 C46 C48 104.7(5)
C49 C46 C44 114.0(5)
C49 C46 C47 114.3(6)
C49 C46 C48 106.1(6)
C159 C154 N103 119.4(5)
C159 C154 C155 123.0(5)
C155 C154 N103 117.6(5)
C126 C125 H125 119.7
C124 C125 C126 120.6(6)
C124 C125 H125 119.7
C132 C131 H13C 108.8
C132 C131 H13D 108.8
C132 C131 C130 113.7(6)
H13C C131 H13D 107.7
C130 C131 H13C 108.8
C130 C131 H13D 108.8
C50 C51 H51A 109.5
C50 C51 H51B 109.5
C50 C51 H51C 109.5
H51A C51 H51B 109.5
H51A C51 H51C 109.5
H51B C51 H51C 109.5
C60 C63 H63A 109.5
C60 C63 H63B 109.5
C60 C63 H63C 109.5
H63A C63 H63B 109.5
H63A C63 H63C 109.5
H63B C63 H63C 109.5
C60 C61 H61A 109.5
C60 C61 H61B 109.5
C60 C61 H61C 109.5
H61A C61 H61B 109.5
H61A C61 H61C 109.5
H61B C61 H61C 109.5
C50 C52 H52A 109.5
C50 C52 H52B 109.5
C50 C52 H52C 109.5
H52A C52 H52B 109.5
H52A C52 H52C 109.5
H52B C52 H52C 109.5
O101 C120 H12A 109.7
O101 C120 H12B 109.7
O101 C120 C121 109.8(6)
H12A C120 H12B 108.2
C121 C120 H12A 109.7
C121 C120 H12B 109.7
C159 C158 C164 121.3(6)
C159 C158 C157 117.1(6)
C157 C158 C164 121.6(6)
C126 C127 C130 120.4(8)
C126 C127 C128 118.5(7)
C128 C127 C130 121.1(7)
C154 C159 H159 120.5
C158 C159 C154 118.9(6)
C158 C159 H159 120.5
H21A C21 H21B 108.0
C22 C21 H21A 109.3
C22 C21 H21B 109.3
C20 C21 H21A 109.3
C20 C21 H21B 109.3
C20 C21 C22 111.6(10)
C46 C47 H47A 109.5
C46 C47 H47B 109.5
C46 C47 H47C 109.5
H47A C47 H47B 109.5
H47A C47 H47C 109.5
H47B C47 H47C 109.5
O102 C124 C125 124.3(6)
O102 C124 C129 115.8(8)
C125 C124 C129 120.0(8)
C114 C115 H115 119.4
C114 C115 C116 121.2(5)
C116 C115 H115 119.4
C117 C116 H116 119.7
C115 C116 C117 120.6(6)
C115 C116 H116 119.7
C131 C130 H13E 108.6
C131 C130 H13F 108.6
C127 C130 C131 114.6(5)
C127 C130 H13E 108.6
C127 C130 H13F 108.6
H13E C130 H13F 107.6
H12C C122 H12D 107.9
C123 C122 H12C 109.2
C123 C122 H12D 109.2
C121 C122 H12C 109.2
C121 C122 H12D 109.2
C121 C122 C123 111.9(6)
C146 C147 H14A 109.5
C146 C147 H14B 109.5
C146 C147 H14C 109.5
H14A C147 H14B 109.5
H14A C147 H14C 109.5
H14B C147 H14C 109.5
O102 C123 C122 107.5(6)
O102 C123 H12E 110.2
O102 C123 H12F 110.2
C122 C123 H12E 110.2
C122 C123 H12F 110.2
H12E C123 H12F 108.5
C120 C121 C122 113.6(6)
C120 C121 H12G 108.8
C120 C121 H12H 108.8
C122 C121 H12G 108.8
C122 C121 H12H 108.8
H12G C121 H12H 107.7
O1 C20A H20A 110.9
O1 C20A H20B 110.9
H20A C20A H20B 108.9
C21A C20A O1 104.2(10)
C21A C20A H20A 110.9
C21A C20A H20B 110.9
C124 C129 H129 120.3
C128 C129 C124 119.4(9)
C128 C129 H129 120.3
C158 C164 C165 103.2(8)
C166 C164 C158 118.4(7)
C166 C164 C167 108.5(9)
C166 C164 C165 101.9(8)
C167 C164 C158 113.0(8)
C167 C164 C165 111.0(10)
C175 C164 C173 107.5(15)
C175 C164 C174 101(2)
C174 C164 C173 121.9(17)
O2 C23 H23A 110.9
O2 C23 H23B 110.9
H23A C23 H23B 108.9
C22 C23 O2 104.1(7)
C22 C23 H23A 110.9
C22 C23 H23B 110.9
C46 C49 H49A 109.5
C46 C49 H49B 109.5
C46 C49 H49C 109.5
H49A C49 H49B 109.5
H49A C49 H49C 109.5
H49B C49 H49C 109.5
C158 C157 H157 117.7
C158 C157 C156 124.7(6)
C156 C157 H157 117.7
C146 C149 H14D 109.5
C146 C149 H14E 109.5
C146 C149 H14F 109.5
H14D C149 H14E 109.5
H14D C149 H14F 109.5
H14E C149 H14F 109.5
C127 C128 H128 118.9
C129 C128 C127 122.2(7)
C129 C128 H128 118.9
C146 C148 H14G 109.5
C146 C148 H14H 109.5
C146 C148 H14I 109.5
H14G C148 H14H 109.5
H14G C148 H14I 109.5
H14H C148 H14I 109.5
C46 C48 H48A 109.5
C46 C48 H48B 109.5
C46 C48 H48C 109.5
H48A C48 H48B 109.5
H48A C48 H48C 109.5
H48B C48 H48C 109.5
C21 C22 H22A 108.6
C21 C22 H22B 108.6
C23 C22 C21 114.8(8)
C23 C22 H22A 108.6
C23 C22 H22B 108.6
H22A C22 H22B 107.5
C150 C151 H15A 109.5
C150 C151 H15B 109.5
C150 C151 H15C 109.5
H15A C151 H15B 109.5
H15A C151 H15C 109.5
H15B C151 H15C 109.5
C150 C152 H15D 109.5
C150 C152 H15E 109.5
C150 C152 H15F 109.5
H15D C152 H15E 109.5
H15D C152 H15F 109.5
H15E C152 H15F 109.5
C202 O201 C203 115.4(11)
O201 C203 H20E 109.5
O201 C203 H20F 109.5
H20E C203 H20F 108.1
C204 C203 O201 110.8(12)
C204 C203 H20E 109.5
C204 C203 H20F 109.5
C150 C170 H17A 109.5
C150 C170 H17B 109.5
C150 C170 H17C 109.5
H17A C170 H17B 109.5
H17A C170 H17C 109.5
H17B C170 H17C 109.5
C150 C169 H16A 109.5
C150 C169 H16B 109.5
C150 C169 H16C 109.5
H16A C169 H16B 109.5
H16A C169 H16C 109.5
H16B C169 H16C 109.5
C150 C153 H15G 109.5
C150 C153 H15H 109.5
C150 C153 H15I 109.5
H15G C153 H15H 109.5
H15G C153 H15I 109.5
H15H C153 H15I 109.5
H20G C201 H20H 109.5
H20G C201 H20I 109.5
H20H C201 H20I 109.5
C202 C201 H20G 109.5
C202 C201 H20H 109.5
C202 C201 H20I 109.5
C150 C168 H16D 109.5
C150 C168 H16E 109.5
C150 C168 H16F 109.5
H16D C168 H16E 109.5
H16D C168 H16F 109.5
H16E C168 H16F 109.5
O201 C202 C201 110.5(12)
O201 C202 H20J 109.5
O201 C202 H20K 109.5
C201 C202 H20J 109.5
C201 C202 H20K 109.5
H20J C202 H20K 108.1
C203 C204 H20L 109.5
C203 C204 H20M 109.5
C203 C204 H20N 109.5
H20L C204 H20M 109.5
H20L C204 H20N 109.5
H20M C204 H20N 109.5
C157 C156 C160 119.2(6)
C155 C156 C157 116.1(6)
C155 C156 C160 124.7(7)
C155 C156 C1H 120.3(7)
C154 C155 H155 120.0
C156 C155 C154 120.1(6)
C156 C155 H155 120.0
C20A C21A H21C 109.1
C20A C21A H21D 109.1
H21C C21A H21D 107.8
C22A C21A C20A 112.7(12)
C22A C21A H21C 109.1
C22A C21A H21D 109.1
C21A C22A H22C 108.4
C21A C22A H22D 108.4
C21A C22A C23A 115.6(17)
H22C C22A H22D 107.5
C23A C22A H22C 108.4
C23A C22A H22D 108.4
O2 C23A C22A 117.5(13)
O2 C23A H23C 107.9
O2 C23A H23D 107.9
C22A C23A H23C 107.9
C22A C23A H23D 107.9
H23C C23A H23D 107.2
O1 C20 C21 110.7(8)
O1 C20 H20C 109.5
O1 C20 H20D 109.5
C21 C20 H20C 109.5
C21 C20 H20D 109.5
H20C C20 H20D 108.1
C164 C166 H16G 109.5
C164 C166 H16H 109.5
C164 C166 H16I 109.5
H16G C166 H16H 109.5
H16G C166 H16I 109.5
H16H C166 H16I 109.5
C164 C167 H16J 109.5
C164 C167 H16K 109.5
C164 C167 H16L 109.5
H16J C167 H16K 109.5
H16J C167 H16L 109.5
H16K C167 H16L 109.5
C164 C165 H16M 109.5
C164 C165 H16N 109.5
C164 C165 H16O 109.5
H16M C165 H16N 109.5
H16M C165 H16O 109.5
H16N C165 H16O 109.5
C156 C160 C161 111.9(8)
C156 C160 C162 108.7(9)
C156 C160 C163 110.9(10)
C162 C160 C161 95.6(9)
C163 C160 C161 126.7(11)
C163 C160 C162 99.4(10)
C160 C161 H16P 109.5
C160 C161 H16Q 109.5
C160 C161 H16R 109.5
H16P C161 H16Q 109.5
H16P C161 H16R 109.5
H16Q C161 H16R 109.5
H16S C161 H16T 109.5
H16S C161 H16U 109.5
H16T C161 H16U 109.5
C1H C161 H16S 109.5
C1H C161 H16T 109.5
C1H C161 H16U 109.5
C160 C162 H16V 109.5
C160 C162 H16W 109.5
C160 C162 H16X 109.5
H16V C162 H16W 109.5
H16V C162 H16X 109.5
H16W C162 H16X 109.5
C160 C163 H16Y 109.5
C160 C163 H 109.5
C160 C163 HA 109.5
H16Y C163 H 109.5
H16Y C163 HA 109.5
H C163 HA 109.5
H17D C172 H17E 109.5
H17D C172 H17F 109.5
H17E C172 H17F 109.5
C1H C172 H17D 109.5
C1H C172 H17E 109.5
C1H C172 H17F 109.5
H17G C171 H17H 109.5
H17G C171 H17I 109.5
H17H C171 H17I 109.5
C1H C171 H17G 109.5
C1H C171 H17H 109.5
C1H C171 H17I 109.5
C164 C173 H17J 109.5
C164 C173 H17K 109.5
C164 C173 H17L 109.5
H17J C173 H17K 109.5
H17J C173 H17L 109.5
H17K C173 H17L 109.5
C164 C175 H17M 109.5
C164 C175 H17N 109.5
C164 C175 H17O 109.5
H17M C175 H17N 109.5
H17M C175 H17O 109.5
H17N C175 H17O 109.5
C161 C1H C156 108.0(10)
C161 C1H C171 118.0(14)
C172 C1H C156 112.2(11)
C172 C1H C161 114.0(12)
C172 C1H C171 98.1(14)
C171 C1H C156 106.3(13)
C164 C174 H17P 109.5
C164 C174 H17Q 109.5
C164 C174 H17R 109.5
H17P C174 H17Q 109.5
H17P C174 H17R 109.5
H17Q C174 H17R 109.5

loop_
_geom_bond_atom_site_label_1
_geom_bond_atom_site_label_2
_geom_bond_distance
Cu01 N1 1.967(3)
Cu01 N2 1.965(3)
Cu01 N4 1.961(3)
Cu01 N3 2.010(3)
Cu01 O32 2.695(4)
Cu02 N106 2.035(3)
Cu02 N101 1.982(3)
Cu02 N105 1.982(4)
Cu02 N102 1.976(4)
Cu02 O42 2.649(5)
Cl31 O34 1.394(4)
Cl31 O33 1.428(3)
Cl31 O32 1.460(4)
Cl31 O31 1.444(4)
Cl21 O22 1.441(4)
Cl21 O23 1.442(3)
Cl21 O21 1.440(4)
Cl21 O24 1.436(4)
Cl41 O41 1.412(4)
Cl41 O44 1.351(5)
Cl41 O42 1.471(4)
Cl41 O43 1.411(5)
Cl51 O52 1.413(4)
Cl51 O51 1.378(5)
Cl51 O53 1.311(6)
Cl51 O54 1.653(5)
N6 N5 1.334(4)
N6 C33 1.366(5)
N6 C54 1.436(5)
O1 C17 1.374(5)
O1 C20A 1.582(13)
O1 C20 1.373(9)
N1 C5 1.368(5)
N1 C1 1.351(5)
N2 C6 1.362(5)
N2 C10 1.360(5)
N4 N5 1.320(5)
N4 C34 1.363(5)
N3 C35 1.362(5)
N3 C39 1.346(5)
N106 C135 1.352(5)
N106 C139 1.367(5)
N101 C105 1.354(6)
N101 C101 1.364(5)
N105 N104 1.314(5)
N105 C134 1.355(5)
N102 C106 1.355(5)
N102 C110 1.349(5)
O2 C24 1.382(6)
O2 C23 1.575(9)
O2 C23A 1.278(12)
O101 C117 1.370(7)
O101 C120 1.442(7)
N104 N103 1.337(6)
C6 C5 1.471(6)
C6 C7 1.389(6)
C34 C33 1.366(6)
C34 C35 1.450(5)
C135 C136 1.382(6)
C135 C134 1.452(6)
C33 H33 0.9500
C5 C4 1.375(6)
C105 C106 1.485(6)
C105 C104 1.381(6)
C35 C36 1.374(5)
C27 C30 1.511(6)
C27 C28 1.373(6)
C27 C26 1.390(7)
N103 C133 1.365(6)
N103 C154 1.445(6)
C106 C107 1.375(6)
C10 C9 1.393(6)
C10 C11 1.500(6)
C54 C59 1.380(6)
C54 C55 1.381(6)
C139 C140 1.475(6)
C139 C138 1.386(6)
C136 H136 0.9500
C136 C137 1.386(6)
C59 H59 0.9500
C59 C58 1.386(6)
C140 C145 1.401(6)
C140 C141 1.389(6)
C39 C40 1.477(6)
C39 C38 1.397(6)
C134 C133 1.356(7)
C110 C109 1.400(6)
C110 C111 1.500(7)
C37 H37 0.9500
C37 C36 1.381(6)
C37 C38 1.379(6)
C9 H9 0.9500
C9 C8 1.390(6)
C17 C18 1.373(7)
C17 C16 1.398(6)
C11 H11G 0.9900
C11 H11H 0.9900
C11 C12 1.536(6)
C101 C102 1.384(6)
C101 C132 1.491(7)
C36 H36 0.9500
C55 H55 0.9500
C55 C56 1.395(6)
C138 H138 0.9500
C138 C137 1.366(6)
C4 H4 0.9500
C4 C3 1.387(7)
C56 C57 1.392(6)
C56 C64 1.542(6)
C45 H45 0.9500
C45 C40 1.387(7)
C45 C44 1.398(6)
C1 C32 1.507(6)
C1 C2 1.394(6)
C40 C41 1.395(6)
C18 H18 0.9500
C18 C19 1.405(6)
C58 C57 1.395(6)
C58 C60 1.535(6)
C145 H145 0.9500
C145 C144 1.380(7)
C38 H38 0.9500
O102 C124 1.384(9)
O102 C123 1.421(8)
C137 H137 0.9500
C32 H32A 0.9900
C32 H32B 0.9900
C32 C31 1.540(6)
C141 H141 0.9500
C141 C142 1.399(7)
C57 H57 0.9500
C30 H30A 0.9900
C30 H30B 0.9900
C30 C31 1.534(6)
C24 C29 1.379(7)
C24 C25 1.390(7)
C19 H19 0.9500
C19 C14 1.397(6)
C12 H12I 0.9900
C12 H12J 0.9900
C12 C13 1.548(6)
C109 H109 0.9500
C109 C108 1.362(7)
C104 H104 0.9500
C104 C103 1.391(7)
C14 C13 1.514(6)
C14 C15 1.380(7)
C64 C65 1.530(7)
C64 C66 1.549(7)
C64 C67 1.530(7)
C28 H28 0.9500
C28 C29 1.380(7)
C8 H8 0.9500
C8 C7 1.382(6)
C7 H7 0.9500
C60 C62 1.533(7)
C60 C63 1.513(7)
C60 C61 1.537(7)
C41 H41 0.9500
C41 C42 1.388(6)
C102 H102 0.9500
C102 C103 1.366(7)
C103 H103 0.9500
C31 H31A 0.9900
C31 H31B 0.9900
C42 C50 1.531(7)
C42 C43 1.384(7)
C111 H11A 0.9900
C111 H11B 0.9900
C111 C112 1.535(6)
C108 H108 0.9500
C108 C107 1.381(7)
C2 H2 0.9500
C2 C3 1.371(6)
C143 H143 0.9500
C143 C144 1.396(7)
C143 C142 1.387(7)
C144 C146 1.527(6)
C119 H119 0.9500
C119 C118 1.384(7)
C119 C114 1.374(7)
C107 H107 0.9500
C13 H13G 0.9900
C13 H13H 0.9900
C44 C43 1.389(7)
C44 C46 1.522(7)
C62 H62A 0.9800
C62 H62B 0.9800
C62 H62C 0.9800
C142 C150 1.534(7)
C16 H16 0.9500
C16 C15 1.382(7)
C3 H3 0.9500
C29 H29 0.9500
C26 H26 0.9500
C26 C25 1.367(7)
C50 C53 1.556(7)
C50 C51 1.521(8)
C50 C52 1.538(7)
C15 H15 0.9500
C118 H118 0.9500
C118 C117 1.355(7)
C114 C113 1.505(8)
C114 C115 1.357(8)
C133 H133 0.9500
C112 H11C 0.9900
C112 H11D 0.9900
C112 C113 1.537(7)
C25 H25 0.9500
C65 H65A 0.9800
C65 H65B 0.9800
C65 H65C 0.9800
C66 H66A 0.9800
C66 H66B 0.9800
C66 H66C 0.9800
C146 C147 1.522(8)
C146 C149 1.522(9)
C146 C148 1.510(8)
C132 H13A 0.9900
C132 H13B 0.9900
C132 C131 1.523(7)
C43 H43 0.9500
C117 C116 1.412(8)
C126 H126 0.9500
C126 C125 1.422(9)
C126 C127 1.396(8)
C150 C151 1.567(10)
C150 C152 1.620(10)
C150 C170 1.692(13)
C150 C169 1.622(13)
C150 C153 1.377(11)
C150 C168 1.338(15)
C67 H67A 0.9800
C67 H67B 0.9800
C67 H67C 0.9800
C113 H11E 0.9900
C113 H11F 0.9900
C53 H53A 0.9800
C53 H53B 0.9800
C53 H53C 0.9800
C46 C47 1.489(8)
C46 C49 1.440(9)
C46 C48 1.616(9)
C154 C159 1.388(8)
C154 C155 1.399(7)
C125 H125 0.9500
C125 C124 1.392(10)
C131 H13C 0.9900
C131 H13D 0.9900
C131 C130 1.527(8)
C51 H51A 0.9800
C51 H51B 0.9800
C51 H51C 0.9800
C63 H63A 0.9800
C63 H63B 0.9800
C63 H63C 0.9800
C61 H61A 0.9800
C61 H61B 0.9800
C61 H61C 0.9800
C52 H52A 0.9800
C52 H52B 0.9800
C52 H52C 0.9800
C120 H12A 0.9900
C120 H12B 0.9900
C120 C121 1.476(9)
C158 C159 1.387(8)
C158 C164 1.503(10)
C158 C157 1.397(9)
C127 C130 1.500(10)
C127 C128 1.420(12)
C159 H159 0.9500
C21 H21A 0.9900
C21 H21B 0.9900
C21 C22 1.546(13)
C21 C20 1.525(16)
C47 H47A 0.9800
C47 H47B 0.9800
C47 H47C 0.9800
C124 C129 1.400(9)
C115 H115 0.9500
C115 C116 1.372(9)
C116 H116 0.9500
C130 H13E 0.9900
C130 H13F 0.9900
C122 H12C 0.9900
C122 H12D 0.9900
C122 C123 1.532(10)
C122 C121 1.527(11)
C147 H14A 0.9800
C147 H14B 0.9800
C147 H14C 0.9800
C123 H12E 0.9900
C123 H12F 0.9900
C121 H12G 0.9900
C121 H12H 0.9900
C20A H20A 0.9900
C20A H20B 0.9900
C20A C21A 1.516(17)
C129 H129 0.9500
C129 C128 1.368(12)
C164 C166 1.434(12)
C164 C167 1.489(16)
C164 C165 1.650(17)
C164 C173 1.59(3)
C164 C175 1.506(5)
C164 C174 1.53(2)
C23 H23A 0.9900
C23 H23B 0.9900
C23 C22 1.521(12)
C49 H49A 0.9800
C49 H49B 0.9800
C49 H49C 0.9800
C157 H157 0.9500
C157 C156 1.423(10)
C149 H14D 0.9800
C149 H14E 0.9800
C149 H14F 0.9800
C128 H128 0.9500
C148 H14G 0.9800
C148 H14H 0.9800
C148 H14I 0.9800
C48 H48A 0.9800
C48 H48B 0.9800
C48 H48C 0.9800
C22 H22A 0.9900
C22 H22B 0.9900
C151 H15A 0.9800
C151 H15B 0.9800
C151 H15C 0.9800
C152 H15D 0.9800
C152 H15E 0.9800
C152 H15F 0.9800
O201 C203 1.396(13)
O201 C202 1.341(13)
C203 H20E 0.9900
C203 H20F 0.9900
C203 C204 1.40(2)
C170 H17A 0.9800
C170 H17B 0.9800
C170 H17C 0.9800
C169 H16A 0.9800
C169 H16B 0.9800
C169 H16C 0.9800
C153 H15G 0.9800
C153 H15H 0.9800
C153 H15I 0.9800
C201 H20G 0.9800
C201 H20H 0.9800
C201 H20I 0.9800
C201 C202 1.52(2)
C168 H16D 0.9800
C168 H16E 0.9800
C168 H16F 0.9800
C202 H20J 0.9900
C202 H20K 0.9900
C204 H20L 0.9800
C204 H20M 0.9800
C204 H20N 0.9800
C156 C155 1.366(7)
C156 C160 1.460(12)
C156 C1H 1.619(15)
C155 H155 0.9500
C21A H21C 0.9900
C21A H21D 0.9900
C21A C22A 1.48(2)
C22A H22C 0.9900
C22A H22D 0.9900
C22A C23A 1.51(2)
C23A H23C 0.9900
C23A H23D 0.9900
C20 H20C 0.9900
C20 H20D 0.9900
C166 H16G 0.9800
C166 H16H 0.9800
C166 H16I 0.9800
C167 H16J 0.9800
C167 H16K 0.9800
C167 H16L 0.9800
C165 H16M 0.9800
C165 H16N 0.9800
C165 H16O 0.9800
C160 C161 1.594(14)
C160 C162 1.568(16)
C160 C163 1.496(18)
C161 H16P 0.9800
C161 H16Q 0.9800
C161 H16R 0.9800
C161 H16S 0.9800
C161 H16T 0.9800
C161 H16U 0.9800
C161 C1H 1.508(16)
C162 H16V 0.9800
C162 H16W 0.9800
C162 H16X 0.9800
C163 H16Y 0.9800
C163 H 0.9800
C163 HA 0.9800
C172 H17D 0.9800
C172 H17E 0.9800
C172 H17F 0.9800
C172 C1H 1.50(2)
C171 H17G 0.9800
C171 H17H 0.9800
C171 H17I 0.9800
C171 C1H 1.57(3)
C173 H17J 0.9800
C173 H17K 0.9800
C173 H17L 0.9800
C175 H17M 0.9800
C175 H17N 0.9800
C175 H17O 0.9800
C174 H17P 0.9800
C174 H17Q 0.9800
C174 H17R 0.9800

loop_
_smtbx_masks_void_nr
_smtbx_masks_void_average_x
_smtbx_masks_void_average_y
_smtbx_masks_void_average_z
_smtbx_masks_void_volume
_smtbx_masks_void_count_electrons
1 0.010 0.000 0.000 660.0 138.6
2 -0.043 0.196 0.395 51.6 1.4
3 0.000 0.500 0.500 138.5 8.7
4 0.043 0.804 0.605 51.6 1.4
5 0.119 0.599 0.052 9.2 0.0
6 0.165 0.277 0.676 11.1 0.0
7 0.190 0.915 0.381 21.1 0.7
8 0.500 0.500 0.500 30.6 0.0
9 0.810 0.085 0.619 21.1 0.6
10 0.835 0.723 0.324 11.1 0.0
11 0.881 0.401 0.948 9.2 0.0
